data_4311846
loop_
_publ_author_name
'Ru-Qiang Zou'
'Xian-He Bu'
'Ruo-Hua Zhang'

_publ_contact_author
;
  Xian-He Bu
  Department of Chemistry, Nankai University, Tianjin 300071,China
;
_publ_contact_author_email buxh@nankai.edu.cn
_publ_section_title
;
 Novel Eclipsed 2D Cadmium(II) Coordination Polymers with Open-Channel
 Structure Constructed from Terephthalate and 3-(2-Pyridyl)pyrazole:
 Crystal Structures, Emission Properties, and Inclusion of Guest Molecules
;
_journal_name_full 'Inorganic Chemistry'
_journal_page_first 5382
_journal_page_last 5386
_journal_paper_doi 10.1021/ic049625e
_journal_volume 43
_journal_year 2004
_chemical_formula_sum 'C99 H93 Cd4 N12 O16'
_chemical_formula_weight 2156.45
_chemical_name_systematic
; 
 ? 
;
_space_group_IT_number 2
_symmetry_cell_setting triclinic
_symmetry_space_group_name_Hall '-P 1'
_symmetry_space_group_name_H-M 'P -1'
_atom_sites_solution_hydrogens geom
_atom_sites_solution_primary direct
_atom_sites_solution_secondary difmap
_audit_creation_method SHELXL-97
_cell_angle_alpha 102.858(7)
_cell_angle_beta 95.683(7)
_cell_angle_gamma 103.896(7)
_cell_formula_units_Z 2
_cell_length_a 10.347(5)
_cell_length_b 20.500(9)
_cell_length_c 23.426(10)
_cell_measurement_reflns_used 1500
_cell_measurement_temperature 293(2)
_cell_measurement_theta_max 22.98
_cell_measurement_theta_min 3.26
_cell_volume 4641(4)
_computing_cell_refinement SMART
_computing_data_collection 'SMART (Bruker, 1998)'
_computing_data_reduction 'SAINT (Bruker, 1998)'
_computing_molecular_graphics 'SHELXTL (Sheldrick, 1997b)'
_computing_publication_material SHELXTL
_computing_structure_refinement 'SHELXL-97 (Sheldrick, 1997a)'
_computing_structure_solution 'SHELXS-97 (Sheldrick, 1997a)'
_diffrn_ambient_temperature 293(2)
_diffrn_measured_fraction_theta_full 0.978
_diffrn_measured_fraction_theta_max 0.978
_diffrn_measurement_device_type 'Bruker SMART CCD area-detector'
_diffrn_measurement_method '\f and \w scans'
_diffrn_radiation_monochromator graphite
_diffrn_radiation_source 'fine-focus sealed tube'
_diffrn_radiation_type MoK\a
_diffrn_radiation_wavelength 0.71073
_diffrn_reflns_av_R_equivalents 0.0310
_diffrn_reflns_av_sigmaI/netI 0.0796
_diffrn_reflns_limit_h_max 12
_diffrn_reflns_limit_h_min -11
_diffrn_reflns_limit_k_max 25
_diffrn_reflns_limit_k_min -25
_diffrn_reflns_limit_l_max 22
_diffrn_reflns_limit_l_min -29
_diffrn_reflns_number 26877
_diffrn_reflns_theta_full 26.46
_diffrn_reflns_theta_max 26.46
_diffrn_reflns_theta_min 2.08
_diffrn_standards_number 0
_exptl_absorpt_coefficient_mu 0.977
_exptl_absorpt_correction_T_max 1.000000
_exptl_absorpt_correction_T_min 0.883769
_exptl_absorpt_correction_type multi-scan
_exptl_absorpt_process_details '(SADABS; Sheldrick, 1996)'
_exptl_crystal_colour colorless
_exptl_crystal_density_diffrn 1.543
_exptl_crystal_density_meas ?
_exptl_crystal_density_method 'not measured'
_exptl_crystal_description block
_exptl_crystal_F_000 2182
_exptl_crystal_size_max 0.30
_exptl_crystal_size_mid 0.28
_exptl_crystal_size_min 0.26
_refine_diff_density_max 0.591
_refine_diff_density_min -0.729
_refine_diff_density_rms 0.083
_refine_ls_extinction_method none
_refine_ls_goodness_of_fit_ref 0.955
_refine_ls_hydrogen_treatment mixed
_refine_ls_matrix_type full
_refine_ls_number_parameters 1180
_refine_ls_number_reflns 18704
_refine_ls_number_restraints 0
_refine_ls_restrained_S_all 0.955
_refine_ls_R_factor_all 0.1156
_refine_ls_R_factor_gt 0.0460
_refine_ls_shift/su_max 0.002
_refine_ls_shift/su_mean 0.000
_refine_ls_structure_factor_coef Fsqd
_refine_ls_weighting_details 'calc w=1/[\s^2^(Fo^2^)+(0.0237P)^2^+0.0000P] where P=(Fo^2^+2Fc^2^)/3'
_refine_ls_weighting_scheme calc
_refine_ls_wR_factor_gt 0.0736
_refine_ls_wR_factor_ref 0.0920
_reflns_number_gt 9728
_reflns_number_total 18704
_reflns_threshold_expression I>2\s(I)
_cod_data_source_file ic049625esi20040322_123820_4.cif
_cod_data_source_block complex4
_cod_depositor_comments
;
The following automatic conversions were performed:
'_symmetry_cell_setting' value 'Triclinic' changed to 'triclinic'
according to '/home/saulius/struct/CIF-dictionaries/cif_core.dic'
dictionary named 'cif_core.dic' version 2.4.1 from 2010-06-29.

Automatic conversion script
Id: cif_fix_enum 1527 2010-12-29 10:47:43Z saulius 

The following automatic conversions were performed:

'_exptl_crystal_density_meas' value 'none' was changed to '?' - the
value is perceived as not measured.

Automatic conversion script
Id: cif_fix_values 3008 2015-01-20 13:52:24Z robertas 
;
_cod_database_code 4311846

loop_
_symmetry_equiv_pos_as_xyz
'x, y, z'
'-x, -y, -z'

loop_
_atom_site_label
_atom_site_type_symbol
_atom_site_fract_x
_atom_site_fract_y
_atom_site_fract_z
_atom_site_U_iso_or_equiv
_atom_site_adp_type
_atom_site_occupancy
_atom_site_symmetry_multiplicity
_atom_site_calc_flag
_atom_site_refinement_flags
_atom_site_disorder_assembly
_atom_site_disorder_group
Cd1 Cd 1.33096(4) 0.84160(2) 0.298750(18) 0.02668(11) Uani 1 1 d . . .
Cd2 Cd 0.18852(4) 0.65572(2) 0.196445(17) 0.02588(11) Uani 1 1 d . . .
Cd3 Cd -0.18531(4) 0.84128(2) -0.189144(18) 0.02673(11) Uani 1 1 d . . .
Cd4 Cd -0.32528(4) 0.66375(2) -0.304637(18) 0.02828(12) Uani 1 1 d . . .
C1 C 1.4716(6) 0.7827(3) 0.4512(2) 0.0354(14) Uani 1 1 d . . .
C2 C 1.3758(6) 0.7514(3) 0.4821(2) 0.0403(16) Uani 1 1 d . . .
H2A H 1.2849 0.7474 0.4708 0.048 Uiso 1 1 calc R . .
C3 C 1.4153(6) 0.7264(3) 0.5293(2) 0.0404(15) Uani 1 1 d . . .
H3A H 1.3514 0.7057 0.5498 0.049 Uiso 1 1 calc R . .
C4 C 1.5513(6) 0.7327(3) 0.5459(2) 0.0355(15) Uani 1 1 d . . .
C5 C 1.6460(6) 0.7646(3) 0.5161(2) 0.0430(16) Uani 1 1 d . . .
H5A H 1.7371 0.7693 0.5276 0.052 Uiso 1 1 calc R . .
C6 C 1.6048(6) 0.7898(3) 0.4687(3) 0.0421(16) Uani 1 1 d . . .
H6A H 1.6688 0.8116 0.4489 0.051 Uiso 1 1 calc R . .
C7 C 1.4265(7) 0.8088(3) 0.3993(2) 0.0403(15) Uani 1 1 d . . .
C8 C 1.5926(7) 0.7055(3) 0.5983(3) 0.0414(16) Uani 1 1 d . . .
C9 C 0.9018(5) 0.7726(3) 0.2540(2) 0.0271(13) Uani 1 1 d . . .
C10 C 0.8310(5) 0.7127(3) 0.2112(3) 0.0384(15) Uani 1 1 d . . .
H10A H 0.8781 0.6862 0.1885 0.046 Uiso 1 1 calc R . .
C11 C 0.6913(5) 0.6915(3) 0.2017(2) 0.0398(15) Uani 1 1 d . . .
H11A H 0.6455 0.6509 0.1731 0.048 Uiso 1 1 calc R . .
C12 C 0.6197(5) 0.7311(3) 0.2349(2) 0.0281(13) Uani 1 1 d . . .
C13 C 0.6882(5) 0.7920(3) 0.2769(3) 0.0395(15) Uani 1 1 d . . .
H13A H 0.6409 0.8189 0.2991 0.047 Uiso 1 1 calc R . .
C14 C 0.8283(5) 0.8124(3) 0.2857(3) 0.0396(15) Uani 1 1 d . . .
H14A H 0.8741 0.8537 0.3134 0.048 Uiso 1 1 calc R . .
C15 C 1.0529(4) 0.7938(3) 0.2667(2) 0.0250(13) Uani 1 1 d . . .
C16 C 0.4680(5) 0.7074(3) 0.2243(2) 0.0263(13) Uani 1 1 d . . .
C17 C 0.0522(5) 0.7164(3) 0.0452(2) 0.0309(14) Uani 1 1 d . . .
C18 C -0.0846(6) 0.7046(3) 0.0276(2) 0.0388(15) Uani 1 1 d . . .
H18A H -0.1455 0.6790 0.0464 0.047 Uiso 1 1 calc R . .
C19 C -0.1318(6) 0.7304(3) -0.0173(2) 0.0388(15) Uani 1 1 d . . .
H19A H -0.2242 0.7214 -0.0291 0.047 Uiso 1 1 calc R . .
C20 C -0.0422(5) 0.7697(3) -0.0453(2) 0.0308(14) Uani 1 1 d . . .
C21 C 0.0945(5) 0.7827(3) -0.0274(2) 0.0354(14) Uani 1 1 d . . .
H21A H 0.1550 0.8103 -0.0450 0.042 Uiso 1 1 calc R . .
C22 C 0.1430(5) 0.7549(3) 0.0170(2) 0.0339(14) Uani 1 1 d . . .
H22A H 0.2353 0.7620 0.0276 0.041 Uiso 1 1 calc R . .
C23 C 0.1032(6) 0.6906(3) 0.0964(2) 0.0343(14) Uani 1 1 d . . .
C24 C -0.0938(6) 0.7984(3) -0.0939(2) 0.0345(14) Uani 1 1 d . . .
C25 C -0.6145(5) 0.7697(3) -0.2324(2) 0.0312(14) Uani 1 1 d . . .
C26 C -0.6821(5) 0.7126(3) -0.2781(3) 0.0407(16) Uani 1 1 d . . .
H26A H -0.6338 0.6874 -0.3012 0.049 Uiso 1 1 calc R . .
C27 C -0.8231(5) 0.6927(3) -0.2897(3) 0.0395(15) Uani 1 1 d . . .
H27A H -0.8683 0.6539 -0.3202 0.047 Uiso 1 1 calc R . .
C28 C -0.8960(5) 0.7307(3) -0.2557(2) 0.0251(13) Uani 1 1 d . . .
C29 C -0.8286(5) 0.7878(3) -0.2098(2) 0.0349(14) Uani 1 1 d . . .
H29A H -0.8767 0.8133 -0.1868 0.042 Uiso 1 1 calc R . .
C30 C -0.6877(5) 0.8071(3) -0.1982(2) 0.0400(15) Uani 1 1 d . . .
H30A H -0.6424 0.8455 -0.1673 0.048 Uiso 1 1 calc R . .
C31 C -0.4626(5) 0.7933(3) -0.2196(3) 0.0311(14) Uani 1 1 d . . .
C32 C -1.0466(5) 0.7100(3) -0.2709(2) 0.0281(13) Uani 1 1 d . . .
C33 C 1.3483(6) 0.9118(4) 0.1305(3) 0.0494(17) Uani 1 1 d . . .
H33A H 1.3358 0.9062 0.0896 0.059 Uiso 1 1 calc R . .
C34 C 1.3874(6) 0.9732(3) 0.1719(3) 0.0456(17) Uani 1 1 d . . .
H34A H 1.4066 1.0174 0.1655 0.055 Uiso 1 1 calc R . .
C35 C 1.3928(5) 0.9565(3) 0.2265(3) 0.0341(14) Uani 1 1 d . . .
C36 C 1.4274(5) 0.9987(3) 0.2872(3) 0.0377(15) Uani 1 1 d . . .
C37 C 1.4704(6) 1.0709(3) 0.3002(3) 0.0481(18) Uani 1 1 d . . .
H37A H 1.4749 1.0933 0.2698 0.058 Uiso 1 1 calc R . .
C38 C 1.5060(7) 1.1086(4) 0.3582(4) 0.070(2) Uani 1 1 d . . .
H38A H 1.5346 1.1568 0.3675 0.084 Uiso 1 1 calc R . .
C39 C 1.4991(7) 1.0743(4) 0.4021(3) 0.067(2) Uani 1 1 d . . .
H39A H 1.5216 1.0990 0.4418 0.080 Uiso 1 1 calc R . .
C40 C 0.1682(6) 0.5941(4) 0.3699(3) 0.0505(18) Uani 1 1 d . . .
H40A H 0.1795 0.6016 0.4109 0.061 Uiso 1 1 calc R . .
C41 C 0.1238(6) 0.5317(4) 0.3295(3) 0.0447(17) Uani 1 1 d . . .
H41A H 0.0995 0.4880 0.3371 0.054 Uiso 1 1 calc R . .
C42 C 0.1225(5) 0.5469(3) 0.2740(2) 0.0307(14) Uani 1 1 d . . .
C43 C 0.0801(5) 0.5010(3) 0.2144(3) 0.0339(14) Uani 1 1 d . . .
C44 C 0.0278(6) 0.4300(3) 0.2042(3) 0.0512(18) Uani 1 1 d . . .
H44A H 0.0198 0.4095 0.2358 0.061 Uiso 1 1 calc R . .
C45 C -0.0122(7) 0.3900(4) 0.1470(3) 0.065(2) Uani 1 1 d . . .
H45A H -0.0455 0.3421 0.1394 0.078 Uiso 1 1 calc R . .
C46 C -0.0026(6) 0.4212(3) 0.1013(3) 0.0565(19) Uani 1 1 d . . .
H46A H -0.0312 0.3952 0.0622 0.068 Uiso 1 1 calc R . .
C47 C 0.0503(6) 0.4921(3) 0.1144(3) 0.0505(17) Uani 1 1 d . . .
H47A H 0.0584 0.5133 0.0832 0.061 Uiso 1 1 calc R . .
C48 C -0.1572(6) 0.9221(3) -0.3525(3) 0.0466(17) Uani 1 1 d . . .
H48A H -0.1668 0.9186 -0.3931 0.056 Uiso 1 1 calc R . .
C49 C -0.1167(5) 0.9821(3) -0.3084(3) 0.0434(17) Uani 1 1 d . . .
H49A H -0.0935 1.0272 -0.3127 0.052 Uiso 1 1 calc R . .
C50 C -0.1172(5) 0.9618(3) -0.2549(3) 0.0327(14) Uani 1 1 d . . .
C51 C -0.0819(5) 1.0015(3) -0.1935(3) 0.0371(15) Uani 1 1 d . . .
C52 C -0.0269(6) 1.0727(3) -0.1771(3) 0.0553(19) Uani 1 1 d . . .
H52A H -0.0131 1.0972 -0.2060 0.066 Uiso 1 1 calc R . .
C53 C 0.0072(7) 1.1070(4) -0.1183(4) 0.072(2) Uani 1 1 d . . .
H53A H 0.0429 1.1550 -0.1068 0.086 Uiso 1 1 calc R . .
C54 C -0.0118(7) 1.0700(4) -0.0765(3) 0.074(2) Uani 1 1 d . . .
H54A H 0.0097 1.0924 -0.0363 0.088 Uiso 1 1 calc R . .
C55 C -0.0636(6) 0.9987(4) -0.0953(3) 0.0541(18) Uani 1 1 d . . .
H55A H -0.0743 0.9735 -0.0668 0.065 Uiso 1 1 calc R . .
C56 C -0.3521(6) 0.5783(3) -0.1440(3) 0.0520(18) Uani 1 1 d . . .
H56A H -0.3426 0.5804 -0.1037 0.062 Uiso 1 1 calc R . .
C57 C -0.3906(6) 0.5195(3) -0.1892(3) 0.0471(17) Uani 1 1 d . . .
H57A H -0.4119 0.4737 -0.1864 0.056 Uiso 1 1 calc R . .
C58 C -0.3913(5) 0.5427(3) -0.2403(3) 0.0356(15) Uani 1 1 d . . .
C59 C -0.4277(5) 0.5027(3) -0.3031(3) 0.0337(14) Uani 1 1 d . . .
C60 C -0.4720(6) 0.4297(3) -0.3207(3) 0.0524(19) Uani 1 1 d . . .
H60A H -0.4766 0.4040 -0.2926 0.063 Uiso 1 1 calc R . .
C61 C -0.5081(6) 0.3973(4) -0.3794(4) 0.063(2) Uani 1 1 d . . .
H61A H -0.5387 0.3491 -0.3916 0.076 Uiso 1 1 calc R . .
C62 C -0.4993(6) 0.4358(4) -0.4208(3) 0.059(2) Uani 1 1 d . . .
H62A H -0.5247 0.4142 -0.4611 0.070 Uiso 1 1 calc R . .
C63 C -0.4523(6) 0.5065(3) -0.4012(3) 0.0470(17) Uani 1 1 d . . .
H63A H -0.4435 0.5323 -0.4293 0.056 Uiso 1 1 calc R . .
C64 C 0.8572(7) 0.5820(5) 0.4785(3) 0.066(2) Uani 1 1 d . . .
C65 C 0.8145(7) 0.5148(4) 0.4489(4) 0.0611(19) Uani 1 1 d . . .
C66 C 0.7878(7) 0.4963(4) 0.3883(4) 0.076(2) Uani 1 1 d . . .
H66A H 0.7587 0.4493 0.3689 0.091 Uiso 1 1 calc R . .
C67 C 0.8020(8) 0.5440(7) 0.3547(4) 0.093(3) Uani 1 1 d . . .
C68 C 0.8444(8) 0.6119(6) 0.3841(5) 0.093(4) Uani 1 1 d . . .
C69 C 0.8708(7) 0.6318(4) 0.4449(4) 0.084(3) Uani 1 1 d . . .
H69A H 0.8982 0.6789 0.4642 0.101 Uiso 1 1 calc R . .
C70 C 0.8887(9) 0.6072(6) 0.5455(4) 0.151(5) Uani 1 1 d . . .
H70A H 0.8752 0.5680 0.5624 0.227 Uiso 1 1 calc R . .
H70B H 0.8301 0.6350 0.5594 0.227 Uiso 1 1 calc R . .
H70C H 0.9809 0.6346 0.5572 0.227 Uiso 1 1 calc R . .
C71 C 0.7940(8) 0.4575(4) 0.4820(4) 0.135(4) Uani 1 1 d . . .
H71A H 0.8179 0.4781 0.5240 0.202 Uiso 1 1 calc R . .
H71B H 0.8501 0.4276 0.4699 0.202 Uiso 1 1 calc R . .
H71C H 0.7012 0.4309 0.4730 0.202 Uiso 1 1 calc R . .
C72 C 0.7682(8) 0.5177(6) 0.2879(3) 0.173(6) Uani 1 1 d . . .
H72A H 0.7826 0.5565 0.2704 0.259 Uiso 1 1 calc R . .
H72B H 0.6754 0.4911 0.2769 0.259 Uiso 1 1 calc R . .
H72C H 0.8251 0.4889 0.2740 0.259 Uiso 1 1 calc R . .
C73 C 0.8620(8) 0.6701(6) 0.3518(5) 0.210(7) Uani 1 1 d . . .
H73A H 0.8407 0.6501 0.3098 0.315 Uiso 1 1 calc R . .
H73B H 0.9537 0.6983 0.3618 0.315 Uiso 1 1 calc R . .
H73C H 0.8027 0.6983 0.3637 0.315 Uiso 1 1 calc R . .
C74 C 0.8786(8) 0.0964(6) 0.4912(4) 0.082(3) Uani 1 1 d . . .
C75 C 0.8274(8) 0.0279(5) 0.4600(5) 0.075(3) Uani 1 1 d . . .
C76 C 0.8010(8) 0.0123(6) 0.4010(5) 0.106(4) Uani 1 1 d . . .
H76A H 0.7695 -0.0346 0.3812 0.127 Uiso 1 1 calc R . .
C77 C 0.8150(11) 0.0558(10) 0.3688(5) 0.134(6) Uani 1 1 d . . .
C78 C 0.8627(10) 0.1238(8) 0.3954(8) 0.122(6) Uani 1 1 d . . .
C79 C 0.8960(9) 0.1450(5) 0.4581(6) 0.119(4) Uani 1 1 d . . .
H79A H 0.9299 0.1920 0.4771 0.143 Uiso 1 1 calc R . .
C80 C 0.9146(12) 0.1213(8) 0.5573(4) 0.230(8) Uani 1 1 d . . .
H80A H 0.9468 0.1711 0.5685 0.345 Uiso 1 1 calc R . .
H80B H 0.9838 0.1018 0.5707 0.345 Uiso 1 1 calc R . .
H80C H 0.8362 0.1070 0.5750 0.345 Uiso 1 1 calc R . .
C81 C 0.8038(9) -0.0275(6) 0.4952(6) 0.219(8) Uani 1 1 d . . .
H81A H 0.7694 -0.0727 0.4682 0.329 Uiso 1 1 calc R . .
H81B H 0.7399 -0.0193 0.5210 0.329 Uiso 1 1 calc R . .
H81C H 0.8876 -0.0252 0.5183 0.329 Uiso 1 1 calc R . .
C82 C 0.7785(10) 0.0240(9) 0.3007(4) 0.287(11) Uani 1 1 d . . .
H82A H 0.7488 -0.0257 0.2926 0.430 Uiso 1 1 calc R . .
H82B H 0.8565 0.0372 0.2825 0.430 Uiso 1 1 calc R . .
H82C H 0.7076 0.0410 0.2849 0.430 Uiso 1 1 calc R . .
C83 C 0.8835(10) 0.1779(8) 0.3597(7) 0.320(13) Uani 1 1 d . . .
H83A H 0.8559 0.1553 0.3183 0.481 Uiso 1 1 calc R . .
H83B H 0.9771 0.2030 0.3668 0.481 Uiso 1 1 calc R . .
H83C H 0.8305 0.2096 0.3716 0.481 Uiso 1 1 calc R . .
C84 C 0.4479(7) 0.1884(4) 1.0082(3) 0.066(2) Uani 1 1 d . . .
C85 C 0.4134(8) 0.1240(5) 1.0205(4) 0.082(3) Uani 1 1 d . . .
H85A H 0.4312 0.1224 1.0598 0.098 Uiso 1 1 calc R . .
C86 C 0.3544(8) 0.0619(5) 0.9786(5) 0.086(3) Uani 1 1 d . . .
C87 C 0.3336(7) 0.0640(5) 0.9204(4) 0.085(2) Uani 1 1 d . . .
C88 C 0.3629(7) 0.1272(5) 0.9055(3) 0.078(2) Uani 1 1 d . . .
H88A H 0.3434 0.1281 0.8661 0.093 Uiso 1 1 calc R . .
C89 C 0.4220(7) 0.1904(4) 0.9491(3) 0.066(2) Uani 1 1 d . . .
C90 C 0.5155(7) 0.2522(4) 1.0571(3) 0.100(3) Uani 1 1 d . . .
H90A H 0.5235 0.2397 1.0942 0.150 Uiso 1 1 calc R . .
H90B H 0.4626 0.2850 1.0590 0.150 Uiso 1 1 calc R . .
H90C H 0.6036 0.2727 1.0495 0.150 Uiso 1 1 calc R . .
C91 C 0.3202(9) -0.0056(5) 0.9969(5) 0.155(5) Uani 1 1 d . . .
H91A H 0.2802 -0.0433 0.9626 0.232 Uiso 1 1 calc R . .
H91B H 0.2577 -0.0035 1.0245 0.232 Uiso 1 1 calc R . .
H91C H 0.4010 -0.0127 1.0154 0.232 Uiso 1 1 calc R . .
C92 C 0.2734(8) -0.0002(5) 0.8709(5) 0.139(4) Uani 1 1 d . . .
H92A H 0.2591 -0.0404 0.8866 0.208 Uiso 1 1 calc R . .
H92B H 0.3337 -0.0036 0.8425 0.208 Uiso 1 1 calc R . .
H92C H 0.1887 0.0023 0.8519 0.208 Uiso 1 1 calc R . .
C93 C 0.4541(8) 0.2583(4) 0.9318(4) 0.113(4) Uani 1 1 d . . .
H93A H 0.4300 0.2497 0.8896 0.170 Uiso 1 1 calc R . .
H93B H 0.5489 0.2807 0.9432 0.170 Uiso 1 1 calc R . .
H93C H 0.4040 0.2878 0.9515 0.170 Uiso 1 1 calc R . .
C94 C 0.2795(7) 0.5652(4) 0.0137(3) 0.083(2) Uani 1 1 d . . .
H94A H 0.2253 0.5572 -0.0242 0.124 Uiso 1 1 calc R . .
H94B H 0.3155 0.6143 0.0306 0.124 Uiso 1 1 calc R . .
H94C H 0.2249 0.5454 0.0397 0.124 Uiso 1 1 calc R . .
C95 C 0.3942(6) 0.5317(3) 0.0059(3) 0.0516(15) Uani 1 1 d . . .
C96 C 0.4871(6) 0.5362(3) 0.0540(3) 0.0555(16) Uani 1 1 d . . .
H96A H 0.4777 0.5607 0.0912 0.067 Uiso 1 1 calc R . .
C97 C 0.5939(6) 0.5062(3) 0.0502(3) 0.0517(15) Uani 1 1 d . . .
C98 C 0.6916(7) 0.5128(4) 0.1045(3) 0.071(2) Uani 1 1 d . . .
H98A H 0.7582 0.4891 0.0934 0.106 Uiso 1 1 calc R . .
H98B H 0.6438 0.4926 0.1322 0.106 Uiso 1 1 calc R . .
H98C H 0.7350 0.5611 0.1226 0.106 Uiso 1 1 calc R . .
C106 C 1.4591(6) 1.0036(4) 0.3872(3) 0.0522(19) Uani 1 1 d . . .
H10B H 1.4583 0.9808 0.4173 0.063 Uiso 1 1 calc R . .
N1 N 1.3306(4) 0.8599(3) 0.1582(2) 0.0399(13) Uani 1 1 d . . .
H1A H 1.3060 0.8163 0.1407 0.048 Uiso 1 1 calc R . .
N2 N 1.3572(4) 0.8866(2) 0.2170(2) 0.0308(12) Uani 1 1 d . . .
N3 N 1.4203(4) 0.9652(2) 0.3303(2) 0.0353(12) Uani 1 1 d . . .
N4 N 0.1929(4) 0.6434(3) 0.3399(2) 0.0398(12) Uani 1 1 d . . .
H4A H 0.2218 0.6872 0.3562 0.048 Uiso 1 1 calc R . .
N5 N 0.1665(4) 0.6149(2) 0.2806(2) 0.0312(12) Uani 1 1 d . . .
N6 N 0.0904(4) 0.5316(2) 0.1695(2) 0.0337(12) Uani 1 1 d . . .
N7 N -0.3305(4) 0.6324(3) -0.1681(2) 0.0415(13) Uani 1 1 d . . .
H7A H -0.3054 0.6751 -0.1480 0.050 Uiso 1 1 calc R . .
N8 N -0.3531(5) 0.6114(3) -0.2283(2) 0.0360(13) Uani 1 1 d . . .
N9 N -0.4182(4) 0.5407(3) -0.3437(2) 0.0383(12) Uani 1 1 d . . .
N10 N -0.1807(4) 0.8690(3) -0.3268(2) 0.0382(13) Uani 1 1 d . . .
H10C H -0.2083 0.8259 -0.3458 0.046 Uiso 1 1 calc R . .
N11 N -0.1555(4) 0.8920(2) -0.2677(2) 0.0342(12) Uani 1 1 d . . .
N12 N -0.0992(4) 0.9642(2) -0.1526(2) 0.0353(12) Uani 1 1 d . . .
O1 O 1.5104(4) 0.8501(2) 0.38072(17) 0.0530(12) Uani 1 1 d . . .
O2 O 1.3033(4) 0.7860(2) 0.37544(17) 0.0447(11) Uani 1 1 d . . .
O3 O 1.7152(4) 0.7284(2) 0.62298(17) 0.0481(12) Uani 1 1 d . . .
O4 O 1.5074(4) 0.6635(2) 0.61516(18) 0.0569(13) Uani 1 1 d . . .
O5 O 1.1167(3) 0.75113(19) 0.24480(16) 0.0378(10) Uani 1 1 d . . .
O6 O 1.1114(3) 0.85262(19) 0.29863(17) 0.0359(10) Uani 1 1 d . . .
O7 O 0.4098(3) 0.64764(19) 0.19124(16) 0.0348(9) Uani 1 1 d . . .
O8 O 0.4002(3) 0.7456(2) 0.24890(16) 0.0369(10) Uani 1 1 d . . .
O9 O 0.0248(4) 0.6442(2) 0.11255(17) 0.0466(11) Uani 1 1 d . . .
O10 O 0.2243(4) 0.7183(2) 0.12125(16) 0.0398(10) Uani 1 1 d . . .
O11 O -0.2144(4) 0.7723(2) -0.12000(17) 0.0428(11) Uani 1 1 d . . .
O12 O -0.0151(4) 0.8468(2) -0.10820(17) 0.0452(11) Uani 1 1 d . . .
O13 O -0.3961(3) 0.7557(2) -0.24744(16) 0.0389(10) Uani 1 1 d . . .
O14 O -0.4055(3) 0.8494(2) -0.18258(17) 0.0389(10) Uani 1 1 d . . .
O15 O -1.1053(3) 0.65318(19) -0.30746(16) 0.0353(10) Uani 1 1 d . . .
O16 O -1.1130(3) 0.7492(2) -0.24628(16) 0.0375(10) Uani 1 1 d . . .

loop_
_atom_site_aniso_label
_atom_site_aniso_U_11
_atom_site_aniso_U_22
_atom_site_aniso_U_33
_atom_site_aniso_U_23
_atom_site_aniso_U_13
_atom_site_aniso_U_12
Cd1 0.0223(2) 0.0266(3) 0.0310(2) 0.0097(2) 0.00063(19) 0.0057(2)
Cd2 0.0221(2) 0.0269(3) 0.0295(2) 0.0108(2) 0.00029(19) 0.00626(19)
Cd3 0.0230(2) 0.0269(3) 0.0306(2) 0.0111(2) -0.00041(19) 0.0058(2)
Cd4 0.0234(2) 0.0287(3) 0.0330(2) 0.0116(2) -0.0001(2) 0.0059(2)
C1 0.055(4) 0.028(3) 0.022(3) 0.005(3) 0.001(3) 0.014(3)
C2 0.043(4) 0.048(4) 0.031(3) 0.005(3) -0.004(3) 0.023(3)
C3 0.056(4) 0.037(4) 0.031(3) 0.014(3) 0.004(3) 0.014(3)
C4 0.040(3) 0.030(4) 0.029(3) 0.001(3) -0.009(3) 0.008(3)
C5 0.044(4) 0.042(4) 0.038(4) 0.007(3) -0.006(3) 0.013(3)
C6 0.046(4) 0.043(4) 0.036(3) 0.011(3) -0.003(3) 0.011(3)
C7 0.061(4) 0.032(4) 0.027(3) 0.002(3) -0.004(3) 0.022(3)
C8 0.063(4) 0.036(4) 0.027(3) 0.002(3) -0.002(3) 0.025(3)
C9 0.021(3) 0.025(3) 0.038(3) 0.012(3) 0.009(3) 0.006(2)
C10 0.022(3) 0.041(4) 0.051(4) 0.000(3) 0.008(3) 0.014(3)
C11 0.025(3) 0.038(4) 0.045(3) -0.006(3) -0.002(3) 0.004(3)
C12 0.012(3) 0.029(4) 0.042(3) 0.010(3) 0.002(2) 0.004(2)
C13 0.018(3) 0.035(4) 0.057(4) -0.006(3) 0.006(3) 0.008(3)
C14 0.029(3) 0.023(3) 0.056(4) -0.006(3) 0.007(3) 0.000(3)
C15 0.009(2) 0.039(4) 0.033(3) 0.021(3) 0.004(2) 0.008(2)
C16 0.029(3) 0.023(3) 0.028(3) 0.010(3) 0.005(3) 0.006(3)
C17 0.038(3) 0.034(4) 0.026(3) 0.007(3) 0.005(3) 0.021(3)
C18 0.048(4) 0.041(4) 0.032(3) 0.018(3) 0.007(3) 0.013(3)
C19 0.037(3) 0.044(4) 0.036(3) 0.010(3) 0.000(3) 0.014(3)
C20 0.042(3) 0.027(3) 0.026(3) 0.007(3) 0.001(3) 0.015(3)
C21 0.035(3) 0.037(4) 0.032(3) 0.010(3) 0.002(3) 0.004(3)
C22 0.034(3) 0.037(4) 0.032(3) 0.010(3) -0.002(3) 0.013(3)
C23 0.049(4) 0.035(4) 0.023(3) 0.005(3) -0.001(3) 0.024(3)
C24 0.048(4) 0.032(4) 0.025(3) 0.006(3) 0.002(3) 0.018(3)
C25 0.029(3) 0.031(4) 0.036(3) 0.012(3) 0.004(3) 0.010(3)
C26 0.031(3) 0.045(4) 0.046(4) 0.001(3) 0.012(3) 0.016(3)
C27 0.026(3) 0.032(4) 0.050(4) -0.004(3) -0.001(3) 0.005(3)
C28 0.019(3) 0.023(3) 0.033(3) 0.010(3) 0.002(2) 0.004(2)
C29 0.026(3) 0.036(4) 0.041(3) 0.001(3) 0.006(3) 0.013(3)
C30 0.031(3) 0.043(4) 0.042(3) 0.000(3) 0.001(3) 0.015(3)
C31 0.018(3) 0.038(4) 0.042(3) 0.018(3) 0.003(3) 0.011(3)
C32 0.033(3) 0.029(4) 0.031(3) 0.016(3) 0.010(3) 0.016(3)
C33 0.054(4) 0.058(5) 0.046(4) 0.030(4) 0.011(3) 0.018(4)
C34 0.050(4) 0.037(4) 0.065(5) 0.033(4) 0.022(4) 0.016(3)
C35 0.029(3) 0.023(4) 0.052(4) 0.015(3) 0.010(3) 0.003(3)
C36 0.025(3) 0.028(4) 0.059(4) 0.011(3) 0.004(3) 0.005(3)
C37 0.043(4) 0.022(4) 0.075(5) 0.004(4) 0.016(4) 0.008(3)
C38 0.064(5) 0.027(4) 0.108(7) -0.001(5) 0.017(5) 0.005(4)
C39 0.063(5) 0.057(6) 0.065(5) -0.014(5) 0.008(4) 0.018(4)
C40 0.054(4) 0.067(5) 0.040(4) 0.030(4) 0.011(3) 0.019(4)
C41 0.042(4) 0.051(5) 0.044(4) 0.025(4) 0.002(3) 0.008(3)
C42 0.027(3) 0.034(4) 0.038(3) 0.014(3) 0.004(3) 0.016(3)
C43 0.026(3) 0.032(4) 0.047(4) 0.015(3) 0.005(3) 0.011(3)
C44 0.060(4) 0.038(4) 0.059(5) 0.020(4) 0.007(4) 0.013(3)
C45 0.081(5) 0.029(4) 0.080(6) 0.008(4) 0.005(5) 0.016(4)
C46 0.071(5) 0.033(4) 0.051(4) -0.012(4) -0.007(4) 0.015(4)
C47 0.050(4) 0.051(5) 0.042(4) 0.008(4) -0.015(3) 0.009(3)
C48 0.054(4) 0.052(5) 0.044(4) 0.028(4) 0.016(3) 0.017(4)
C49 0.037(3) 0.038(4) 0.067(5) 0.029(4) 0.013(3) 0.016(3)
C50 0.027(3) 0.023(3) 0.052(4) 0.016(3) 0.012(3) 0.009(3)
C51 0.027(3) 0.035(4) 0.052(4) 0.009(3) 0.006(3) 0.013(3)
C52 0.050(4) 0.028(4) 0.083(6) 0.011(4) 0.011(4) 0.003(3)
C53 0.066(5) 0.032(5) 0.107(7) 0.005(5) 0.000(5) 0.009(4)
C54 0.080(6) 0.064(6) 0.060(5) -0.022(5) -0.002(4) 0.031(5)
C55 0.056(4) 0.054(5) 0.051(4) 0.003(4) -0.006(3) 0.029(4)
C56 0.063(4) 0.043(4) 0.053(4) 0.025(4) 0.008(4) 0.010(4)
C57 0.047(4) 0.039(4) 0.062(4) 0.030(4) 0.015(3) 0.008(3)
C58 0.025(3) 0.038(4) 0.049(4) 0.019(3) 0.007(3) 0.012(3)
C59 0.022(3) 0.025(4) 0.055(4) 0.009(3) 0.005(3) 0.008(3)
C60 0.043(4) 0.031(4) 0.084(6) 0.012(4) 0.013(4) 0.013(3)
C61 0.046(4) 0.027(4) 0.098(7) -0.014(4) 0.002(4) 0.009(3)
C62 0.048(4) 0.043(5) 0.061(5) -0.022(4) -0.008(4) 0.009(4)
C63 0.036(4) 0.046(5) 0.051(4) 0.007(4) 0.004(3) 0.002(3)
C64 0.055(5) 0.089(6) 0.054(5) 0.015(5) 0.014(4) 0.021(4)
C65 0.054(5) 0.060(5) 0.074(5) 0.024(5) 0.017(4) 0.017(4)
C66 0.045(4) 0.067(6) 0.099(6) -0.020(5) 0.010(4) 0.022(4)
C67 0.040(5) 0.186(11) 0.063(6) 0.036(7) 0.017(4) 0.042(6)
C68 0.054(5) 0.144(10) 0.114(9) 0.094(8) 0.019(6) 0.027(6)
C69 0.062(5) 0.050(5) 0.133(8) 0.015(6) 0.010(6) 0.011(4)
C70 0.132(9) 0.249(14) 0.070(6) 0.002(8) 0.015(6) 0.083(9)
C71 0.105(7) 0.135(9) 0.212(11) 0.128(9) 0.048(7) 0.035(6)
C72 0.086(7) 0.39(2) 0.058(6) 0.032(9) 0.022(5) 0.118(10)
C73 0.092(7) 0.324(17) 0.326(17) 0.295(16) 0.055(9) 0.062(9)
C74 0.078(6) 0.112(8) 0.073(6) 0.018(6) 0.022(5) 0.055(6)
C75 0.056(5) 0.078(6) 0.116(8) 0.053(6) 0.034(5) 0.030(5)
C76 0.047(5) 0.119(9) 0.118(9) -0.039(8) -0.004(6) 0.031(6)
C77 0.071(8) 0.31(2) 0.077(8) 0.090(12) 0.034(6) 0.104(12)
C78 0.048(6) 0.180(13) 0.202(16) 0.151(14) 0.050(8) 0.046(8)
C79 0.078(7) 0.066(7) 0.207(13) 0.033(9) -0.006(8) 0.020(5)
C80 0.220(14) 0.42(2) 0.065(7) -0.023(11) -0.003(8) 0.201(15)
C81 0.126(9) 0.252(15) 0.40(2) 0.279(16) 0.097(11) 0.076(9)
C82 0.120(10) 0.71(4) 0.077(8) 0.074(14) 0.034(7) 0.210(17)
C83 0.114(9) 0.52(3) 0.55(3) 0.51(3) 0.117(13) 0.126(13)
C84 0.051(4) 0.090(6) 0.067(5) 0.019(5) 0.017(4) 0.034(4)
C85 0.072(6) 0.118(8) 0.078(6) 0.047(6) 0.026(5) 0.040(5)
C86 0.055(5) 0.116(9) 0.109(8) 0.054(7) 0.033(5) 0.035(5)
C87 0.043(4) 0.102(8) 0.110(8) 0.020(6) 0.027(5) 0.022(5)
C88 0.055(5) 0.131(8) 0.062(5) 0.034(6) 0.025(4) 0.039(5)
C89 0.053(4) 0.090(6) 0.075(5) 0.043(5) 0.022(4) 0.034(4)
C90 0.082(6) 0.115(8) 0.096(7) 0.008(6) 0.010(5) 0.034(6)
C91 0.135(9) 0.127(9) 0.259(15) 0.123(11) 0.079(9) 0.054(8)
C92 0.058(6) 0.154(11) 0.170(11) -0.022(9) 0.037(7) 0.014(6)
C93 0.096(7) 0.137(9) 0.152(9) 0.096(8) 0.053(6) 0.048(6)
C94 0.079(5) 0.092(6) 0.078(5) 0.003(5) 0.024(4) 0.039(5)
C95 0.047(4) 0.048(4) 0.055(4) 0.007(3) 0.009(3) 0.011(3)
C96 0.063(4) 0.045(4) 0.051(4) -0.001(3) 0.018(3) 0.009(3)
C97 0.050(4) 0.051(4) 0.049(4) 0.009(3) 0.011(3) 0.007(3)
C98 0.085(6) 0.061(5) 0.055(4) 0.001(4) 0.002(4) 0.016(4)
C106 0.046(4) 0.055(5) 0.067(5) 0.017(4) 0.027(4) 0.027(4)
N1 0.052(3) 0.034(3) 0.037(3) 0.012(3) 0.007(2) 0.014(2)
N2 0.031(3) 0.030(3) 0.035(3) 0.012(2) 0.010(2) 0.007(2)
N3 0.034(3) 0.026(3) 0.043(3) 0.003(3) 0.006(2) 0.009(2)
N4 0.047(3) 0.041(3) 0.030(3) 0.005(3) 0.003(2) 0.015(3)
N5 0.032(3) 0.025(3) 0.037(3) 0.012(2) 0.006(2) 0.006(2)
N6 0.032(3) 0.036(3) 0.031(3) 0.009(2) -0.003(2) 0.008(2)
N7 0.051(3) 0.033(3) 0.039(3) 0.009(3) 0.004(3) 0.010(3)
N8 0.041(3) 0.031(3) 0.039(3) 0.016(3) 0.007(2) 0.008(2)
N9 0.027(3) 0.038(3) 0.045(3) 0.003(3) 0.000(2) 0.010(2)
N10 0.041(3) 0.037(3) 0.035(3) 0.014(3) 0.002(2) 0.006(2)
N11 0.038(3) 0.024(3) 0.039(3) 0.009(3) 0.003(2) 0.007(2)
N12 0.037(3) 0.028(3) 0.040(3) 0.008(3) -0.002(2) 0.009(2)
O1 0.064(3) 0.050(3) 0.044(3) 0.020(2) -0.003(2) 0.011(2)
O2 0.053(3) 0.045(3) 0.040(3) 0.016(2) -0.004(2) 0.020(2)
O3 0.059(3) 0.046(3) 0.040(3) 0.011(2) -0.011(2) 0.022(2)
O4 0.067(3) 0.057(3) 0.048(3) 0.027(3) -0.001(2) 0.010(2)
O5 0.022(2) 0.041(3) 0.050(2) 0.002(2) 0.0058(18) 0.0152(19)
O6 0.022(2) 0.026(2) 0.053(3) 0.004(2) 0.0016(18) 0.0000(17)
O7 0.023(2) 0.034(3) 0.044(2) 0.006(2) -0.0013(18) 0.0072(18)
O8 0.022(2) 0.042(3) 0.050(2) 0.009(2) 0.0093(19) 0.0162(19)
O9 0.052(3) 0.047(3) 0.043(2) 0.027(2) -0.002(2) 0.006(2)
O10 0.047(3) 0.042(3) 0.032(2) 0.009(2) -0.005(2) 0.020(2)
O11 0.042(2) 0.044(3) 0.040(3) 0.014(2) -0.006(2) 0.010(2)
O12 0.056(3) 0.041(3) 0.042(3) 0.021(2) 0.000(2) 0.013(2)
O13 0.025(2) 0.041(3) 0.052(3) 0.008(2) 0.0047(19) 0.0149(19)
O14 0.027(2) 0.035(3) 0.046(2) 0.003(2) -0.0036(19) 0.0037(19)
O15 0.027(2) 0.031(3) 0.043(2) 0.005(2) -0.0004(18) 0.0051(18)
O16 0.022(2) 0.042(3) 0.047(2) 0.006(2) 0.0049(18) 0.0106(19)

loop_
_atom_type_symbol
_atom_type_description
_atom_type_scat_dispersion_real
_atom_type_scat_dispersion_imag
_atom_type_scat_source
C C 0.0033 0.0016 'International Tables Vol C Tables 4.2.6.8 and 6.1.1.4'
H H 0.0000 0.0000 'International Tables Vol C Tables 4.2.6.8 and 6.1.1.4'
N N 0.0061 0.0033 'International Tables Vol C Tables 4.2.6.8 and 6.1.1.4'
O O 0.0106 0.0060 'International Tables Vol C Tables 4.2.6.8 and 6.1.1.4'
Cd Cd -0.8075 1.2024 'International Tables Vol C Tables 4.2.6.8 and 6.1.1.4'

loop_
_geom_angle_atom_site_label_1
_geom_angle_atom_site_label_2
_geom_angle_atom_site_label_3
_geom_angle
_geom_angle_site_symmetry_1
_geom_angle_site_symmetry_3
_geom_angle_publ_flag
N2 Cd1 O6 92.63(14) . . ?
N2 Cd1 O2 174.63(16) . . ?
O6 Cd1 O2 89.00(13) . . ?
N2 Cd1 O8 88.41(14) . 1_655 ?
O6 Cd1 O8 127.89(13) . 1_655 ?
O2 Cd1 O8 86.56(13) . 1_655 ?
N2 Cd1 N3 70.10(17) . . ?
O6 Cd1 N3 90.67(14) . . ?
O2 Cd1 N3 115.01(16) . . ?
O8 Cd1 N3 137.31(13) 1_655 . ?
N2 Cd1 O1 126.97(15) . . ?
O6 Cd1 O1 131.68(14) . . ?
O2 Cd1 O1 54.34(13) . . ?
O8 Cd1 O1 84.53(13) 1_655 . ?
N3 Cd1 O1 80.45(15) . . ?
N2 Cd1 O5 91.94(14) . . ?
O6 Cd1 O5 53.54(12) . . ?
O2 Cd1 O5 84.92(13) . . ?
O8 Cd1 O5 74.36(12) 1_655 . ?
N3 Cd1 O5 139.94(13) . . ?
O1 Cd1 O5 135.27(12) . . ?
N2 Cd1 C7 153.37(18) . . ?
O6 Cd1 C7 112.10(16) . . ?
O2 Cd1 C7 27.46(15) . . ?
O8 Cd1 C7 84.08(15) 1_655 . ?
N3 Cd1 C7 98.81(18) . . ?
O1 Cd1 C7 26.91(14) . . ?
O5 Cd1 C7 110.39(16) . . ?
N5 Cd2 O7 96.04(13) . . ?
N5 Cd2 O5 87.39(14) . 1_455 ?
O7 Cd2 O5 128.49(13) . 1_455 ?
N5 Cd2 O9 130.75(14) . . ?
O7 Cd2 O9 124.60(13) . . ?
O5 Cd2 O9 87.10(13) 1_455 . ?
N5 Cd2 O10 169.74(16) . . ?
O7 Cd2 O10 84.60(12) . . ?
O5 Cd2 O10 84.25(13) 1_455 . ?
O9 Cd2 O10 54.81(12) . . ?
N5 Cd2 N6 69.55(16) . . ?
O7 Cd2 N6 94.35(14) . . ?
O5 Cd2 N6 133.81(13) 1_455 . ?
O9 Cd2 N6 79.85(14) . . ?
O10 Cd2 N6 120.67(14) . . ?
N5 Cd2 O8 90.54(14) . . ?
O7 Cd2 O8 53.57(12) . . ?
O5 Cd2 O8 75.08(12) 1_455 . ?
O9 Cd2 O8 134.49(12) . . ?
O10 Cd2 O8 81.59(12) . . ?
N6 Cd2 O8 141.09(13) . . ?
N5 Cd2 C23 156.42(17) . . ?
O7 Cd2 C23 106.61(15) . . ?
O5 Cd2 C23 83.65(15) 1_455 . ?
O9 Cd2 C23 27.24(14) . . ?
O10 Cd2 C23 27.64(14) . . ?
N6 Cd2 C23 101.65(17) . . ?
O8 Cd2 C23 108.01(15) . . ?
N11 Cd3 O14 96.81(14) . . ?
N11 Cd3 O11 170.51(16) . . ?
O14 Cd3 O11 86.95(13) . . ?
N11 Cd3 O16 85.88(15) . 1_655 ?
O14 Cd3 O16 128.72(13) . 1_655 ?
O11 Cd3 O16 84.99(13) . 1_655 ?
N11 Cd3 N12 70.11(16) . . ?
O14 Cd3 N12 90.77(14) . . ?
O11 Cd3 N12 118.69(15) . . ?
O16 Cd3 N12 136.53(13) 1_655 . ?
N11 Cd3 O12 127.38(15) . . ?
O14 Cd3 O12 126.66(13) . . ?
O11 Cd3 O12 54.69(12) . . ?
O16 Cd3 O12 87.35(13) 1_655 . ?
N12 Cd3 O12 80.14(14) . . ?
N11 Cd3 O13 90.68(15) . . ?
O14 Cd3 O13 53.97(13) . . ?
O11 Cd3 O13 84.47(13) . . ?
O16 Cd3 O13 74.85(12) 1_655 . ?
N12 Cd3 O13 138.27(13) . . ?
O12 Cd3 O13 136.95(12) . . ?
N11 Cd3 C24 153.28(17) . . ?
O14 Cd3 C24 108.58(15) . . ?
O11 Cd3 C24 27.48(14) . . ?
O16 Cd3 C24 84.69(15) 1_655 . ?
N12 Cd3 C24 100.62(17) . . ?
O12 Cd3 C24 27.24(14) . . ?
O13 Cd3 C24 110.77(15) . . ?
N8 Cd4 O15 93.25(14) . 1_655 ?
N8 Cd4 O13 87.22(15) . . ?
O15 Cd4 O13 128.35(13) 1_655 . ?
N8 Cd4 O3 174.43(17) . 1_354 ?
O15 Cd4 O3 85.90(13) 1_655 1_354 ?
O13 Cd4 O3 88.99(13) . 1_354 ?
N8 Cd4 N9 70.24(17) . . ?
O15 Cd4 N9 91.36(14) 1_655 . ?
O13 Cd4 N9 135.95(13) . . ?
O3 Cd4 N9 115.26(16) 1_354 . ?
N8 Cd4 O4 129.06(15) . 1_354 ?
O15 Cd4 O4 129.08(14) 1_655 1_354 ?
O13 Cd4 O4 85.93(14) . 1_354 ?
O3 Cd4 O4 54.61(13) 1_354 1_354 ?
N9 Cd4 O4 80.58(15) . 1_354 ?
N8 Cd4 O16 91.03(15) . 1_655 ?
O15 Cd4 O16 53.52(12) 1_655 1_655 ?
O13 Cd4 O16 74.83(12) . 1_655 ?
O3 Cd4 O16 84.04(13) 1_354 1_655 ?
N9 Cd4 O16 139.93(13) . 1_655 ?
O4 Cd4 O16 134.80(13) 1_354 1_655 ?
N8 Cd4 C8 155.70(19) . 1_354 ?
O15 Cd4 C8 108.88(16) 1_655 1_354 ?
O13 Cd4 C8 86.71(15) . 1_354 ?
O3 Cd4 C8 27.69(16) 1_354 1_354 ?
N9 Cd4 C8 98.57(18) . 1_354 ?
O4 Cd4 C8 26.92(15) 1_354 1_354 ?
O16 Cd4 C8 109.98(16) 1_655 1_354 ?
C6 C1 C2 119.5(5) . . ?
C6 C1 C7 120.7(5) . . ?
C2 C1 C7 119.9(5) . . ?
C3 C2 C1 120.6(6) . . ?
C3 C2 H2A 119.7 . . ?
C1 C2 H2A 119.7 . . ?
C2 C3 C4 119.3(5) . . ?
C2 C3 H3A 120.4 . . ?
C4 C3 H3A 120.4 . . ?
C5 C4 C3 120.2(5) . . ?
C5 C4 C8 121.4(5) . . ?
C3 C4 C8 118.4(5) . . ?
C4 C5 C6 119.9(6) . . ?
C4 C5 H5A 120.0 . . ?
C6 C5 H5A 120.0 . . ?
C1 C6 C5 120.5(5) . . ?
C1 C6 H6A 119.7 . . ?
C5 C6 H6A 119.7 . . ?
O1 C7 O2 122.6(5) . . ?
O1 C7 C1 119.5(6) . . ?
O2 C7 C1 117.8(5) . . ?
O1 C7 Cd1 64.6(3) . . ?
O2 C7 Cd1 58.1(3) . . ?
C1 C7 Cd1 173.8(4) . . ?
O4 C8 O3 123.2(5) . . ?
O4 C8 C4 119.8(6) . . ?
O3 C8 C4 117.0(6) . . ?
O4 C8 Cd4 62.5(3) . 1_756 ?
O3 C8 Cd4 60.7(3) . 1_756 ?
C4 C8 Cd4 176.9(5) . 1_756 ?
C10 C9 C14 118.0(5) . . ?
C10 C9 C15 121.4(5) . . ?
C14 C9 C15 120.5(5) . . ?
C11 C10 C9 121.2(5) . . ?
C11 C10 H10A 119.4 . . ?
C9 C10 H10A 119.4 . . ?
C10 C11 C12 119.9(6) . . ?
C10 C11 H11A 120.0 . . ?
C12 C11 H11A 120.0 . . ?
C13 C12 C11 119.9(5) . . ?
C13 C12 C16 120.6(5) . . ?
C11 C12 C16 119.5(5) . . ?
C12 C13 C14 119.3(5) . . ?
C12 C13 H13A 120.4 . . ?
C14 C13 H13A 120.4 . . ?
C13 C14 C9 121.6(6) . . ?
C13 C14 H14A 119.2 . . ?
C9 C14 H14A 119.2 . . ?
O6 C15 O5 122.1(5) . . ?
O6 C15 C9 118.6(5) . . ?
O5 C15 C9 119.2(5) . . ?
O8 C16 O7 120.4(5) . . ?
O8 C16 C12 120.9(5) . . ?
O7 C16 C12 118.7(5) . . ?
C18 C17 C22 119.3(5) . . ?
C18 C17 C23 120.5(5) . . ?
C22 C17 C23 120.2(5) . . ?
C19 C18 C17 120.8(5) . . ?
C19 C18 H18A 119.6 . . ?
C17 C18 H18A 119.6 . . ?
C18 C19 C20 120.4(5) . . ?
C18 C19 H19A 119.8 . . ?
C20 C19 H19A 119.8 . . ?
C21 C20 C19 119.3(5) . . ?
C21 C20 C24 120.3(5) . . ?
C19 C20 C24 120.4(5) . . ?
C20 C21 C22 120.5(5) . . ?
C20 C21 H21A 119.8 . . ?
C22 C21 H21A 119.8 . . ?
C17 C22 C21 119.6(5) . . ?
C17 C22 H22A 120.2 . . ?
C21 C22 H22A 120.2 . . ?
O9 C23 O10 123.2(5) . . ?
O9 C23 C17 119.2(5) . . ?
O10 C23 C17 117.6(5) . . ?
O9 C23 Cd2 61.4(3) . . ?
O10 C23 Cd2 62.0(3) . . ?
C17 C23 Cd2 173.9(4) . . ?
O12 C24 O11 121.9(5) . . ?
O12 C24 C20 119.0(5) . . ?
O11 C24 C20 119.1(5) . . ?
O12 C24 Cd3 62.1(3) . . ?
O11 C24 Cd3 59.9(3) . . ?
C20 C24 Cd3 175.2(4) . . ?
C26 C25 C30 119.4(5) . . ?
C26 C25 C31 121.3(5) . . ?
C30 C25 C31 119.2(6) . . ?
C25 C26 C27 120.2(5) . . ?
C25 C26 H26A 119.9 . . ?
C27 C26 H26A 119.9 . . ?
C28 C27 C26 120.2(6) . . ?
C28 C27 H27A 119.9 . . ?
C26 C27 H27A 119.9 . . ?
C29 C28 C27 119.8(5) . . ?
C29 C28 C32 121.3(5) . . ?
C27 C28 C32 118.9(5) . . ?
C28 C29 C30 119.7(5) . . ?
C28 C29 H29A 120.2 . . ?
C30 C29 H29A 120.2 . . ?
C25 C30 C29 120.8(6) . . ?
C25 C30 H30A 119.6 . . ?
C29 C30 H30A 119.6 . . ?
O14 C31 O13 121.7(5) . . ?
O14 C31 C25 119.3(5) . . ?
O13 C31 C25 119.1(6) . . ?
O15 C32 O16 120.8(5) . . ?
O15 C32 C28 119.4(5) . . ?
O16 C32 C28 119.8(5) . . ?
C34 C33 N1 108.6(5) . . ?
C34 C33 H33A 125.7 . . ?
N1 C33 H33A 125.7 . . ?
C33 C34 C35 105.7(5) . . ?
C33 C34 H34A 127.2 . . ?
C35 C34 H34A 127.2 . . ?
N2 C35 C34 109.0(6) . . ?
N2 C35 C36 118.4(5) . . ?
C34 C35 C36 132.5(6) . . ?
N3 C36 C37 121.3(6) . . ?
N3 C36 C35 117.1(5) . . ?
C37 C36 C35 121.6(6) . . ?
C38 C37 C36 119.5(7) . . ?
C38 C37 H37A 120.2 . . ?
C36 C37 H37A 120.2 . . ?
C37 C38 C39 119.1(7) . . ?
C37 C38 H38A 120.4 . . ?
C39 C38 H38A 120.4 . . ?
C106 C39 C38 119.2(7) . . ?
C106 C39 H39A 120.4 . . ?
C38 C39 H39A 120.4 . . ?
N4 C40 C41 107.6(5) . . ?
N4 C40 H40A 126.2 . . ?
C41 C40 H40A 126.2 . . ?
C40 C41 C42 105.3(5) . . ?
C40 C41 H41A 127.4 . . ?
C42 C41 H41A 127.4 . . ?
N5 C42 C41 110.5(6) . . ?
N5 C42 C43 119.1(5) . . ?
C41 C42 C43 130.4(6) . . ?
N6 C43 C44 121.3(6) . . ?
N6 C43 C42 116.4(5) . . ?
C44 C43 C42 122.3(5) . . ?
C45 C44 C43 119.3(6) . . ?
C45 C44 H44A 120.4 . . ?
C43 C44 H44A 120.4 . . ?
C46 C45 C44 119.4(6) . . ?
C46 C45 H45A 120.3 . . ?
C44 C45 H45A 120.3 . . ?
C45 C46 C47 118.6(7) . . ?
C45 C46 H46A 120.7 . . ?
C47 C46 H46A 120.7 . . ?
N6 C47 C46 123.0(6) . . ?
N6 C47 H47A 118.5 . . ?
C46 C47 H47A 118.5 . . ?
N10 C48 C49 107.4(5) . . ?
N10 C48 H48A 126.3 . . ?
C49 C48 H48A 126.3 . . ?
C48 C49 C50 106.0(5) . . ?
C48 C49 H49A 127.0 . . ?
C50 C49 H49A 127.0 . . ?
N11 C50 C49 108.5(6) . . ?
N11 C50 C51 119.5(5) . . ?
C49 C50 C51 131.9(6) . . ?
N12 C51 C52 121.4(6) . . ?
N12 C51 C50 115.9(5) . . ?
C52 C51 C50 122.6(6) . . ?
C53 C52 C51 119.7(7) . . ?
C53 C52 H52A 120.2 . . ?
C51 C52 H52A 120.2 . . ?
C54 C53 C52 119.4(7) . . ?
C54 C53 H53A 120.3 . . ?
C52 C53 H53A 120.3 . . ?
C53 C54 C55 118.6(7) . . ?
C53 C54 H54A 120.7 . . ?
C55 C54 H54A 120.7 . . ?
N12 C55 C54 123.1(7) . . ?
N12 C55 H55A 118.5 . . ?
C54 C55 H55A 118.5 . . ?
N7 C56 C57 107.5(6) . . ?
N7 C56 H56A 126.3 . . ?
C57 C56 H56A 126.3 . . ?
C56 C57 C58 104.9(5) . . ?
C56 C57 H57A 127.6 . . ?
C58 C57 H57A 127.6 . . ?
N8 C58 C57 111.8(6) . . ?
N8 C58 C59 118.5(5) . . ?
C57 C58 C59 129.7(6) . . ?
N9 C59 C60 121.1(6) . . ?
N9 C59 C58 115.8(5) . . ?
C60 C59 C58 123.1(6) . . ?
C61 C60 C59 119.1(7) . . ?
C61 C60 H60A 120.4 . . ?
C59 C60 H60A 120.4 . . ?
C60 C61 C62 120.0(7) . . ?
C60 C61 H61A 120.0 . . ?
C62 C61 H61A 120.0 . . ?
C63 C62 C61 118.4(7) . . ?
C63 C62 H62A 120.8 . . ?
C61 C62 H62A 120.8 . . ?
N9 C63 C62 123.5(6) . . ?
N9 C63 H63A 118.2 . . ?
C62 C63 H63A 118.2 . . ?
C65 C64 C69 117.6(7) . . ?
C65 C64 C70 123.9(8) . . ?
C69 C64 C70 118.6(9) . . ?
C64 C65 C66 120.2(7) . . ?
C64 C65 C71 120.9(8) . . ?
C66 C65 C71 118.8(9) . . ?
C65 C66 C67 123.1(8) . . ?
C65 C66 H66A 118.4 . . ?
C67 C66 H66A 118.4 . . ?
C68 C67 C66 117.1(8) . . ?
C68 C67 C72 124.3(11) . . ?
C66 C67 C72 118.7(11) . . ?
C67 C68 C69 121.0(8) . . ?
C67 C68 C73 122.2(11) . . ?
C69 C68 C73 116.9(11) . . ?
C68 C69 C64 121.0(8) . . ?
C68 C69 H69A 119.5 . . ?
C64 C69 H69A 119.5 . . ?
C64 C70 H70A 109.5 . . ?
C64 C70 H70B 109.5 . . ?
H70A C70 H70B 109.5 . . ?
C64 C70 H70C 109.5 . . ?
H70A C70 H70C 109.5 . . ?
H70B C70 H70C 109.5 . . ?
C65 C71 H71A 109.5 . . ?
C65 C71 H71B 109.5 . . ?
H71A C71 H71B 109.5 . . ?
C65 C71 H71C 109.5 . . ?
H71A C71 H71C 109.5 . . ?
H71B C71 H71C 109.5 . . ?
C67 C72 H72A 109.5 . . ?
C67 C72 H72B 109.5 . . ?
H72A C72 H72B 109.5 . . ?
C67 C72 H72C 109.5 . . ?
H72A C72 H72C 109.5 . . ?
H72B C72 H72C 109.5 . . ?
C68 C73 H73A 109.5 . . ?
C68 C73 H73B 109.5 . . ?
H73A C73 H73B 109.5 . . ?
C68 C73 H73C 109.5 . . ?
H73A C73 H73C 109.5 . . ?
H73B C73 H73C 109.5 . . ?
C75 C74 C79 116.4(9) . . ?
C75 C74 C80 125.0(11) . . ?
C79 C74 C80 118.6(12) . . ?
C76 C75 C74 119.2(9) . . ?
C76 C75 C81 122.7(12) . . ?
C74 C75 C81 118.0(10) . . ?
C77 C76 C75 126.1(12) . . ?
C77 C76 H76A 116.9 . . ?
C75 C76 H76A 116.9 . . ?
C76 C77 C78 118.8(13) . . ?
C76 C77 C82 116.0(17) . . ?
C78 C77 C82 125.1(16) . . ?
C77 C78 C79 118.8(11) . . ?
C77 C78 C83 121.4(17) . . ?
C79 C78 C83 119.8(15) . . ?
C74 C79 C78 120.6(10) . . ?
C74 C79 H79A 119.7 . . ?
C78 C79 H79A 119.7 . . ?
C74 C80 H80A 109.5 . . ?
C74 C80 H80B 109.5 . . ?
H80A C80 H80B 109.5 . . ?
C74 C80 H80C 109.5 . . ?
H80A C80 H80C 109.5 . . ?
H80B C80 H80C 109.5 . . ?
C75 C81 H81A 109.5 . . ?
C75 C81 H81B 109.5 . . ?
H81A C81 H81B 109.5 . . ?
C75 C81 H81C 109.5 . . ?
H81A C81 H81C 109.5 . . ?
H81B C81 H81C 109.5 . . ?
C77 C82 H82A 109.5 . . ?
C77 C82 H82B 109.5 . . ?
H82A C82 H82B 109.5 . . ?
C77 C82 H82C 109.5 . . ?
H82A C82 H82C 109.5 . . ?
H82B C82 H82C 109.5 . . ?
C78 C83 H83A 109.5 . . ?
C78 C83 H83B 109.5 . . ?
H83A C83 H83B 109.5 . . ?
C78 C83 H83C 109.5 . . ?
H83A C83 H83C 109.5 . . ?
H83B C83 H83C 109.5 . . ?
C85 C84 C89 117.5(8) . . ?
C85 C84 C90 119.9(7) . . ?
C89 C84 C90 122.5(8) . . ?
C86 C85 C84 124.6(8) . . ?
C86 C85 H85A 117.7 . . ?
C84 C85 H85A 117.7 . . ?
C87 C86 C85 117.6(9) . . ?
C87 C86 C91 122.1(11) . . ?
C85 C86 C91 120.3(9) . . ?
C86 C87 C88 120.2(9) . . ?
C86 C87 C92 122.4(10) . . ?
C88 C87 C92 117.3(9) . . ?
C87 C88 C89 121.3(8) . . ?
C87 C88 H88A 119.3 . . ?
C89 C88 H88A 119.3 . . ?
C84 C89 C88 118.6(7) . . ?
C84 C89 C93 121.1(8) . . ?
C88 C89 C93 120.3(7) . . ?
C84 C90 H90A 109.5 . . ?
C84 C90 H90B 109.5 . . ?
H90A C90 H90B 109.5 . . ?
C84 C90 H90C 109.5 . . ?
H90A C90 H90C 109.5 . . ?
H90B C90 H90C 109.5 . . ?
C86 C91 H91A 109.5 . . ?
C86 C91 H91B 109.5 . . ?
H91A C91 H91B 109.5 . . ?
C86 C91 H91C 109.5 . . ?
H91A C91 H91C 109.5 . . ?
H91B C91 H91C 109.5 . . ?
C87 C92 H92A 109.5 . . ?
C87 C92 H92B 109.5 . . ?
H92A C92 H92B 109.5 . . ?
C87 C92 H92C 109.5 . . ?
H92A C92 H92C 109.5 . . ?
H92B C92 H92C 109.5 . . ?
C89 C93 H93A 109.5 . . ?
C89 C93 H93B 109.5 . . ?
H93A C93 H93B 109.5 . . ?
C89 C93 H93C 109.5 . . ?
H93A C93 H93C 109.5 . . ?
H93B C93 H93C 109.5 . . ?
C95 C94 H94A 109.5 . . ?
C95 C94 H94B 109.5 . . ?
H94A C94 H94B 109.5 . . ?
C95 C94 H94C 109.5 . . ?
H94A C94 H94C 109.5 . . ?
H94B C94 H94C 109.5 . . ?
C96 C95 C97 118.5(6) . 2_665 ?
C96 C95 C94 120.7(6) . . ?
C97 C95 C94 120.7(6) 2_665 . ?
C95 C96 C97 123.8(6) . . ?
C95 C96 H96A 118.1 . . ?
C97 C96 H96A 118.1 . . ?
C96 C97 C95 117.7(6) . 2_665 ?
C96 C97 C98 121.1(6) . . ?
C95 C97 C98 121.2(6) 2_665 . ?
C97 C98 H98A 109.5 . . ?
C97 C98 H98B 109.5 . . ?
H98A C98 H98B 109.5 . . ?
C97 C98 H98C 109.5 . . ?
H98A C98 H98C 109.5 . . ?
H98B C98 H98C 109.5 . . ?
N3 C106 C39 122.8(6) . . ?
N3 C106 H10B 118.6 . . ?
C39 C106 H10B 118.6 . . ?
N2 N1 C33 109.8(5) . . ?
N2 N1 H1A 125.1 . . ?
C33 N1 H1A 125.1 . . ?
N1 N2 C35 106.9(4) . . ?
N1 N2 Cd1 135.0(4) . . ?
C35 N2 Cd1 117.6(4) . . ?
C36 N3 C106 118.0(5) . . ?
C36 N3 Cd1 116.0(4) . . ?
C106 N3 Cd1 125.9(4) . . ?
C40 N4 N5 111.2(5) . . ?
C40 N4 H4A 124.4 . . ?
N5 N4 H4A 124.4 . . ?
C42 N5 N4 105.5(4) . . ?
C42 N5 Cd2 118.5(4) . . ?
N4 N5 Cd2 136.0(4) . . ?
C47 N6 C43 118.5(5) . . ?
C47 N6 Cd2 125.2(4) . . ?
C43 N6 Cd2 116.2(4) . . ?
C56 N7 N8 111.5(5) . . ?
C56 N7 H7A 124.2 . . ?
N8 N7 H7A 124.2 . . ?
C58 N8 N7 104.3(5) . . ?
C58 N8 Cd4 119.2(4) . . ?
N7 N8 Cd4 136.3(4) . . ?
C63 N9 C59 117.8(5) . . ?
C63 N9 Cd4 126.3(4) . . ?
C59 N9 Cd4 115.7(4) . . ?
N11 N10 C48 111.1(5) . . ?
N11 N10 H10C 124.5 . . ?
C48 N10 H10C 124.5 . . ?
N10 N11 C50 107.0(5) . . ?
N10 N11 Cd3 135.2(4) . . ?
C50 N11 Cd3 117.4(4) . . ?
C55 N12 C51 117.8(5) . . ?
C55 N12 Cd3 125.4(4) . . ?
C51 N12 Cd3 116.8(4) . . ?
C7 O1 Cd1 88.5(4) . . ?
C7 O2 Cd1 94.4(3) . . ?
C8 O3 Cd4 91.6(4) . 1_756 ?
C8 O4 Cd4 90.5(4) . 1_756 ?
C15 O5 Cd2 167.7(4) . 1_655 ?
C15 O5 Cd1 87.4(3) . . ?
Cd2 O5 Cd1 104.90(12) 1_655 . ?
C15 O6 Cd1 96.9(3) . . ?
C16 O7 Cd2 96.3(3) . . ?
C16 O8 Cd1 163.7(4) . 1_455 ?
C16 O8 Cd2 89.6(3) . . ?
Cd1 O8 Cd2 105.66(12) 1_455 . ?
C23 O9 Cd2 91.3(3) . . ?
C23 O10 Cd2 90.3(3) . . ?
C24 O11 Cd3 92.6(3) . . ?
C24 O12 Cd3 90.6(3) . . ?
C31 O13 Cd4 165.4(4) . . ?
C31 O13 Cd3 88.4(3) . . ?
Cd4 O13 Cd3 105.47(13) . . ?
C31 O14 Cd3 95.9(3) . . ?
C32 O15 Cd4 96.6(3) . 1_455 ?
C32 O16 Cd3 166.1(4) . 1_455 ?
C32 O16 Cd4 89.1(3) . 1_455 ?
Cd3 O16 Cd4 104.85(13) 1_455 1_455 ?

loop_
_geom_bond_atom_site_label_1
_geom_bond_atom_site_label_2
_geom_bond_distance
_geom_bond_site_symmetry_2
_geom_bond_publ_flag
Cd1 N2 2.315(4) . ?
Cd1 O6 2.336(3) . ?
Cd1 O2 2.338(4) . ?
Cd1 O8 2.361(4) 1_655 ?
Cd1 N3 2.394(5) . ?
Cd1 O1 2.481(4) . ?
Cd1 O5 2.526(4) . ?
Cd1 C7 2.745(6) . ?
Cd2 N5 2.318(4) . ?
Cd2 O7 2.348(3) . ?
Cd2 O5 2.354(4) 1_455 ?
Cd2 O9 2.394(4) . ?
Cd2 O10 2.407(3) . ?
Cd2 N6 2.412(5) . ?
Cd2 O8 2.494(4) . ?
Cd2 C23 2.726(5) . ?
Cd3 N11 2.317(4) . ?
Cd3 O14 2.341(4) . ?
Cd3 O11 2.372(4) . ?
Cd3 O16 2.380(4) 1_655 ?
Cd3 N12 2.385(5) . ?
Cd3 O12 2.420(4) . ?
Cd3 O13 2.491(4) . ?
Cd3 C24 2.738(5) . ?
Cd4 N8 2.289(4) . ?
Cd4 O15 2.344(4) 1_655 ?
Cd4 O13 2.371(4) . ?
Cd4 O3 2.383(4) 1_354 ?
Cd4 N9 2.399(5) . ?
Cd4 O4 2.424(4) 1_354 ?
Cd4 O16 2.501(4) 1_655 ?
Cd4 C8 2.732(6) 1_354 ?
C1 C6 1.362(7) . ?
C1 C2 1.400(7) . ?
C1 C7 1.511(7) . ?
C2 C3 1.384(7) . ?
C2 H2A 0.9300 . ?
C3 C4 1.390(7) . ?
C3 H3A 0.9300 . ?
C4 C5 1.379(7) . ?
C4 C8 1.522(7) . ?
C5 C6 1.396(7) . ?
C5 H5A 0.9300 . ?
C6 H6A 0.9300 . ?
C7 O1 1.243(6) . ?
C7 O2 1.270(7) . ?
C8 O4 1.237(6) . ?
C8 O3 1.270(7) . ?
C8 Cd4 2.732(6) 1_756 ?
C9 C10 1.387(7) . ?
C9 C14 1.392(7) . ?
C9 C15 1.498(6) . ?
C10 C11 1.385(6) . ?
C10 H10A 0.9300 . ?
C11 C12 1.390(7) . ?
C11 H11A 0.9300 . ?
C12 C13 1.387(7) . ?
C12 C16 1.505(6) . ?
C13 C14 1.389(7) . ?
C13 H13A 0.9300 . ?
C14 H14A 0.9300 . ?
C15 O6 1.241(6) . ?
C15 O5 1.268(6) . ?
C16 O8 1.256(6) . ?
C16 O7 1.263(6) . ?
C17 C18 1.381(7) . ?
C17 C22 1.395(7) . ?
C17 C23 1.510(6) . ?
C18 C19 1.377(6) . ?
C18 H18A 0.9300 . ?
C19 C20 1.391(7) . ?
C19 H19A 0.9300 . ?
C20 C21 1.377(7) . ?
C20 C24 1.504(6) . ?
C21 C22 1.400(6) . ?
C21 H21A 0.9300 . ?
C22 H22A 0.9300 . ?
C23 O9 1.248(6) . ?
C23 O10 1.264(6) . ?
C24 O12 1.253(6) . ?
C24 O11 1.265(6) . ?
C25 C26 1.380(8) . ?
C25 C30 1.388(7) . ?
C25 C31 1.507(7) . ?
C26 C27 1.398(7) . ?
C26 H26A 0.9300 . ?
C27 C28 1.391(7) . ?
C27 H27A 0.9300 . ?
C28 C29 1.382(7) . ?
C28 C32 1.497(7) . ?
C29 C30 1.397(7) . ?
C29 H29A 0.9300 . ?
C30 H30A 0.9300 . ?
C31 O14 1.246(6) . ?
C31 O13 1.269(6) . ?
C32 O15 1.254(6) . ?
C32 O16 1.260(6) . ?
C33 C34 1.351(8) . ?
C33 N1 1.351(6) . ?
C33 H33A 0.9300 . ?
C34 C35 1.394(7) . ?
C34 H34A 0.9300 . ?
C35 N2 1.351(7) . ?
C35 C36 1.451(8) . ?
C36 N3 1.340(6) . ?
C36 C37 1.391(7) . ?
C37 C38 1.368(9) . ?
C37 H37A 0.9300 . ?
C38 C39 1.368(9) . ?
C38 H38A 0.9300 . ?
C39 C106 1.360(9) . ?
C39 H39A 0.9300 . ?
C40 N4 1.344(6) . ?
C40 C41 1.355(8) . ?
C40 H40A 0.9300 . ?
C41 C42 1.403(7) . ?
C41 H41A 0.9300 . ?
C42 N5 1.327(7) . ?
C42 C43 1.457(7) . ?
C43 N6 1.340(6) . ?
C43 C44 1.383(8) . ?
C44 C45 1.370(9) . ?
C44 H44A 0.9300 . ?
C45 C46 1.363(8) . ?
C45 H45A 0.9300 . ?
C46 C47 1.375(8) . ?
C46 H46A 0.9300 . ?
C47 N6 1.328(7) . ?
C47 H47A 0.9300 . ?
C48 N10 1.343(6) . ?
C48 C49 1.363(8) . ?
C48 H48A 0.9300 . ?
C49 C50 1.406(7) . ?
C49 H49A 0.9300 . ?
C50 N11 1.344(7) . ?
C50 C51 1.447(8) . ?
C51 N12 1.354(6) . ?
C51 C52 1.382(8) . ?
C52 C53 1.369(9) . ?
C52 H52A 0.9300 . ?
C53 C54 1.365(9) . ?
C53 H53A 0.9300 . ?
C54 C55 1.382(9) . ?
C54 H54A 0.9300 . ?
C55 N12 1.338(7) . ?
C55 H55A 0.9300 . ?
C56 N7 1.335(6) . ?
C56 C57 1.360(8) . ?
C56 H56A 0.9300 . ?
C57 C58 1.384(7) . ?
C57 H57A 0.9300 . ?
C58 N8 1.323(7) . ?
C58 C59 1.478(8) . ?
C59 N9 1.353(6) . ?
C59 C60 1.406(8) . ?
C60 C61 1.357(9) . ?
C60 H60A 0.9300 . ?
C61 C62 1.377(8) . ?
C61 H61A 0.9300 . ?
C62 C63 1.367(8) . ?
C62 H62A 0.9300 . ?
C63 N9 1.342(7) . ?
C63 H63A 0.9300 . ?
C64 C65 1.340(10) . ?
C64 C69 1.414(9) . ?
C64 C70 1.513(10) . ?
C65 C66 1.366(10) . ?
C65 C71 1.531(8) . ?
C66 C67 1.378(10) . ?
C66 H66A 0.9300 . ?
C67 C68 1.351(13) . ?
C67 C72 1.512(11) . ?
C68 C69 1.370(11) . ?
C68 C73 1.534(9) . ?
C69 H69A 0.9300 . ?
C70 H70A 0.9600 . ?
C70 H70B 0.9600 . ?
C70 H70C 0.9600 . ?
C71 H71A 0.9600 . ?
C71 H71B 0.9600 . ?
C71 H71C 0.9600 . ?
C72 H72A 0.9600 . ?
C72 H72B 0.9600 . ?
C72 H72C 0.9600 . ?
C73 H73A 0.9600 . ?
C73 H73B 0.9600 . ?
C73 H73C 0.9600 . ?
C74 C75 1.377(11) . ?
C74 C79 1.383(11) . ?
C74 C80 1.496(11) . ?
C75 C76 1.332(12) . ?
C75 C81 1.534(9) . ?
C76 C77 1.281(13) . ?
C76 H76A 0.9300 . ?
C77 C78 1.341(17) . ?
C77 C82 1.553(15) . ?
C78 C79 1.416(15) . ?
C78 C83 1.519(11) . ?
C79 H79A 0.9300 . ?
C80 H80A 0.9600 . ?
C80 H80B 0.9600 . ?
C80 H80C 0.9600 . ?
C81 H81A 0.9600 . ?
C81 H81B 0.9600 . ?
C81 H81C 0.9600 . ?
C82 H82A 0.9600 . ?
C82 H82B 0.9600 . ?
C82 H82C 0.9600 . ?
C83 H83A 0.9600 . ?
C83 H83B 0.9600 . ?
C83 H83C 0.9600 . ?
C84 C85 1.385(10) . ?
C84 C89 1.394(9) . ?
C84 C90 1.500(10) . ?
C85 C86 1.382(11) . ?
C85 H85A 0.9300 . ?
C86 C87 1.370(11) . ?
C86 C91 1.511(10) . ?
C87 C88 1.388(10) . ?
C87 C92 1.499(12) . ?
C88 C89 1.415(10) . ?
C88 H88A 0.9300 . ?
C89 C93 1.507(9) . ?
C90 H90A 0.9600 . ?
C90 H90B 0.9600 . ?
C90 H90C 0.9600 . ?
C91 H91A 0.9600 . ?
C91 H91B 0.9600 . ?
C91 H91C 0.9600 . ?
C92 H92A 0.9600 . ?
C92 H92B 0.9600 . ?
C92 H92C 0.9600 . ?
C93 H93A 0.9600 . ?
C93 H93B 0.9600 . ?
C93 H93C 0.9600 . ?
C94 C95 1.514(8) . ?
C94 H94A 0.9600 . ?
C94 H94B 0.9600 . ?
C94 H94C 0.9600 . ?
C95 C96 1.379(8) . ?
C95 C97 1.404(8) 2_665 ?
C96 C97 1.389(8) . ?
C96 H96A 0.9300 . ?
C97 C95 1.404(8) 2_665 ?
C97 C98 1.503(8) . ?
C98 H98A 0.9600 . ?
C98 H98B 0.9600 . ?
C98 H98C 0.9600 . ?
C106 N3 1.353(8) . ?
C106 H10B 0.9300 . ?
N1 N2 1.337(6) . ?
N1 H1A 0.8600 . ?
N4 N5 1.353(6) . ?
N4 H4A 0.8600 . ?
N7 N8 1.358(6) . ?
N7 H7A 0.8600 . ?
N10 N11 1.337(6) . ?
N10 H10C 0.8600 . ?
O3 Cd4 2.383(4) 1_756 ?
O4 Cd4 2.424(4) 1_756 ?
O5 Cd2 2.354(4) 1_655 ?
O8 Cd1 2.361(4) 1_455 ?
O15 Cd4 2.344(4) 1_455 ?
O16 Cd3 2.380(4) 1_455 ?
O16 Cd4 2.501(4) 1_455 ?

loop_
_geom_torsion_atom_site_label_1
_geom_torsion_atom_site_label_2
_geom_torsion_atom_site_label_3
_geom_torsion_atom_site_label_4
_geom_torsion
_geom_torsion_site_symmetry_1
_geom_torsion_site_symmetry_2
_geom_torsion_site_symmetry_3
_geom_torsion_site_symmetry_4
_geom_torsion_publ_flag
C6 C1 C2 C3 -1.3(8) . . . . ?
C7 C1 C2 C3 179.2(6) . . . . ?
C1 C2 C3 C4 0.0(9) . . . . ?
C2 C3 C4 C5 1.1(9) . . . . ?
C2 C3 C4 C8 179.4(5) . . . . ?
C3 C4 C5 C6 -0.8(9) . . . . ?
C8 C4 C5 C6 -179.1(6) . . . . ?
C2 C1 C6 C5 1.6(9) . . . . ?
C7 C1 C6 C5 -178.9(5) . . . . ?
C4 C5 C6 C1 -0.5(9) . . . . ?
C6 C1 C7 O1 -16.0(9) . . . . ?
C2 C1 C7 O1 163.5(6) . . . . ?
C6 C1 C7 O2 162.5(6) . . . . ?
C2 C1 C7 O2 -18.0(8) . . . . ?
C6 C1 C7 Cd1 115(4) . . . . ?
C2 C1 C7 Cd1 -66(4) . . . . ?
N2 Cd1 C7 O1 15.2(6) . . . . ?
O6 Cd1 C7 O1 -141.8(3) . . . . ?
O2 Cd1 C7 O1 -176.5(6) . . . . ?
O8 Cd1 C7 O1 89.6(3) 1_655 . . . ?
N3 Cd1 C7 O1 -47.4(3) . . . . ?
O5 Cd1 C7 O1 160.4(3) . . . . ?
N2 Cd1 C7 O2 -168.3(4) . . . . ?
O6 Cd1 C7 O2 34.7(4) . . . . ?
O8 Cd1 C7 O2 -93.9(4) 1_655 . . . ?
N3 Cd1 C7 O2 129.0(3) . . . . ?
O1 Cd1 C7 O2 176.5(6) . . . . ?
O5 Cd1 C7 O2 -23.1(4) . . . . ?
N2 Cd1 C7 C1 -118(4) . . . . ?
O6 Cd1 C7 C1 85(4) . . . . ?
O2 Cd1 C7 C1 50(4) . . . . ?
O8 Cd1 C7 C1 -44(4) 1_655 . . . ?
N3 Cd1 C7 C1 179(100) . . . . ?
O1 Cd1 C7 C1 -133(4) . . . . ?
O5 Cd1 C7 C1 27(4) . . . . ?
C5 C4 C8 O4 -163.1(6) . . . . ?
C3 C4 C8 O4 18.6(8) . . . . ?
C5 C4 C8 O3 17.6(8) . . . . ?
C3 C4 C8 O3 -160.7(6) . . . . ?
C5 C4 C8 Cd4 59(8) . . . 1_756 ?
C3 C4 C8 Cd4 -119(8) . . . 1_756 ?
C14 C9 C10 C11 -2.4(8) . . . . ?
C15 C9 C10 C11 176.8(5) . . . . ?
C9 C10 C11 C12 0.7(8) . . . . ?
C10 C11 C12 C13 0.8(8) . . . . ?
C10 C11 C12 C16 -179.8(5) . . . . ?
C11 C12 C13 C14 -0.5(8) . . . . ?
C16 C12 C13 C14 180.0(5) . . . . ?
C12 C13 C14 C9 -1.2(8) . . . . ?
C10 C9 C14 C13 2.6(8) . . . . ?
C15 C9 C14 C13 -176.6(5) . . . . ?
C10 C9 C15 O6 169.3(5) . . . . ?
C14 C9 C15 O6 -11.6(7) . . . . ?
C10 C9 C15 O5 -11.2(7) . . . . ?
C14 C9 C15 O5 168.0(5) . . . . ?
C13 C12 C16 O8 7.1(7) . . . . ?
C11 C12 C16 O8 -172.4(5) . . . . ?
C13 C12 C16 O7 -171.2(5) . . . . ?
C11 C12 C16 O7 9.4(7) . . . . ?
C22 C17 C18 C19 0.0(9) . . . . ?
C23 C17 C18 C19 177.3(5) . . . . ?
C17 C18 C19 C20 -0.9(9) . . . . ?
C18 C19 C20 C21 -0.1(8) . . . . ?
C18 C19 C20 C24 -179.4(6) . . . . ?
C19 C20 C21 C22 2.1(9) . . . . ?
C24 C20 C21 C22 -178.7(5) . . . . ?
C18 C17 C22 C21 2.0(8) . . . . ?
C23 C17 C22 C21 -175.3(5) . . . . ?
C20 C21 C22 C17 -3.0(9) . . . . ?
C18 C17 C23 O9 18.4(8) . . . . ?
C22 C17 C23 O9 -164.3(5) . . . . ?
C18 C17 C23 O10 -160.7(6) . . . . ?
C22 C17 C23 O10 16.6(8) . . . . ?
C18 C17 C23 Cd2 -76(4) . . . . ?
C22 C17 C23 Cd2 101(4) . . . . ?
N5 Cd2 C23 O9 -27.7(6) . . . . ?
O7 Cd2 C23 O9 135.6(3) . . . . ?
O5 Cd2 C23 O9 -96.0(3) 1_455 . . . ?
O10 Cd2 C23 O9 174.3(6) . . . . ?
N6 Cd2 C23 O9 37.5(3) . . . . ?
O8 Cd2 C23 O9 -168.0(3) . . . . ?
N5 Cd2 C23 O10 158.0(4) . . . . ?
O7 Cd2 C23 O10 -38.6(4) . . . . ?
O5 Cd2 C23 O10 89.7(3) 1_455 . . . ?
O9 Cd2 C23 O10 -174.3(6) . . . . ?
N6 Cd2 C23 O10 -136.8(3) . . . . ?
O8 Cd2 C23 O10 17.7(4) . . . . ?
N5 Cd2 C23 C17 70(4) . . . . ?
O7 Cd2 C23 C17 -127(4) . . . . ?
O5 Cd2 C23 C17 2(4) 1_455 . . . ?
O9 Cd2 C23 C17 98(4) . . . . ?
O10 Cd2 C23 C17 -88(4) . . . . ?
N6 Cd2 C23 C17 135(4) . . . . ?
O8 Cd2 C23 C17 -70(4) . . . . ?
C21 C20 C24 O12 -16.7(8) . . . . ?
C19 C20 C24 O12 162.6(5) . . . . ?
C21 C20 C24 O11 162.0(6) . . . . ?
C19 C20 C24 O11 -18.8(8) . . . . ?
C21 C20 C24 Cd3 85(5) . . . . ?
C19 C20 C24 Cd3 -96(5) . . . . ?
N11 Cd3 C24 O12 24.7(6) . . . . ?
O14 Cd3 C24 O12 -136.3(3) . . . . ?
O11 Cd3 C24 O12 -176.1(6) . . . . ?
O16 Cd3 C24 O12 94.5(3) 1_655 . . . ?
N12 Cd3 C24 O12 -41.9(3) . . . . ?
O13 Cd3 C24 O12 166.1(3) . . . . ?
N11 Cd3 C24 O11 -159.1(4) . . . . ?
O14 Cd3 C24 O11 39.8(4) . . . . ?
O16 Cd3 C24 O11 -89.3(3) 1_655 . . . ?
N12 Cd3 C24 O11 134.3(3) . . . . ?
O12 Cd3 C24 O11 176.1(6) . . . . ?
O13 Cd3 C24 O11 -17.8(4) . . . . ?
N11 Cd3 C24 C20 -79(5) . . . . ?
O14 Cd3 C24 C20 120(5) . . . . ?
O11 Cd3 C24 C20 80(5) . . . . ?
O16 Cd3 C24 C20 -10(5) 1_655 . . . ?
N12 Cd3 C24 C20 -146(5) . . . . ?
O12 Cd3 C24 C20 -104(5) . . . . ?
O13 Cd3 C24 C20 62(5) . . . . ?
C30 C25 C26 C27 -0.1(8) . . . . ?
C31 C25 C26 C27 -178.8(5) . . . . ?
C25 C26 C27 C28 0.7(8) . . . . ?
C26 C27 C28 C29 -0.8(8) . . . . ?
C26 C27 C28 C32 177.3(5) . . . . ?
C27 C28 C29 C30 0.4(7) . . . . ?
C32 C28 C29 C30 -177.7(5) . . . . ?
C26 C25 C30 C29 -0.3(8) . . . . ?
C31 C25 C30 C29 178.4(5) . . . . ?
C28 C29 C30 C25 0.2(8) . . . . ?
C26 C25 C31 O14 171.9(5) . . . . ?
C30 C25 C31 O14 -6.8(7) . . . . ?
C26 C25 C31 O13 -7.3(8) . . . . ?
C30 C25 C31 O13 174.0(5) . . . . ?
C29 C28 C32 O15 -170.9(5) . . . . ?
C27 C28 C32 O15 11.0(7) . . . . ?
C29 C28 C32 O16 8.2(7) . . . . ?
C27 C28 C32 O16 -169.9(5) . . . . ?
N1 C33 C34 C35 0.0(7) . . . . ?
C33 C34 C35 N2 -0.2(6) . . . . ?
C33 C34 C35 C36 -179.9(6) . . . . ?
N2 C35 C36 N3 -0.7(7) . . . . ?
C34 C35 C36 N3 179.0(5) . . . . ?
N2 C35 C36 C37 177.3(5) . . . . ?
C34 C35 C36 C37 -3.0(10) . . . . ?
N3 C36 C37 C38 -0.1(9) . . . . ?
C35 C36 C37 C38 -177.9(6) . . . . ?
C36 C37 C38 C39 0.3(10) . . . . ?
C37 C38 C39 C106 1.0(11) . . . . ?
N4 C40 C41 C42 -0.6(7) . . . . ?
C40 C41 C42 N5 1.3(6) . . . . ?
C40 C41 C42 C43 -177.8(5) . . . . ?
N5 C42 C43 N6 0.8(7) . . . . ?
C41 C42 C43 N6 179.7(5) . . . . ?
N5 C42 C43 C44 -177.2(5) . . . . ?
C41 C42 C43 C44 1.8(9) . . . . ?
N6 C43 C44 C45 1.1(9) . . . . ?
C42 C43 C44 C45 178.9(6) . . . . ?
C43 C44 C45 C46 -1.5(10) . . . . ?
C44 C45 C46 C47 1.6(10) . . . . ?
C45 C46 C47 N6 -1.2(10) . . . . ?
N10 C48 C49 C50 0.1(6) . . . . ?
C48 C49 C50 N11 0.6(6) . . . . ?
C48 C49 C50 C51 178.8(6) . . . . ?
N11 C50 C51 N12 -4.2(7) . . . . ?
C49 C50 C51 N12 177.8(5) . . . . ?
N11 C50 C51 C52 172.3(5) . . . . ?
C49 C50 C51 C52 -5.7(9) . . . . ?
N12 C51 C52 C53 -2.1(9) . . . . ?
C50 C51 C52 C53 -178.5(6) . . . . ?
C51 C52 C53 C54 1.0(11) . . . . ?
C52 C53 C54 C55 0.8(11) . . . . ?
C53 C54 C55 N12 -1.6(11) . . . . ?
N7 C56 C57 C58 -0.6(7) . . . . ?
C56 C57 C58 N8 1.3(7) . . . . ?
C56 C57 C58 C59 -178.6(6) . . . . ?
N8 C58 C59 N9 0.1(7) . . . . ?
C57 C58 C59 N9 180.0(5) . . . . ?
N8 C58 C59 C60 -178.7(5) . . . . ?
C57 C58 C59 C60 1.1(9) . . . . ?
N9 C59 C60 C61 -1.2(9) . . . . ?
C58 C59 C60 C61 177.6(5) . . . . ?
C59 C60 C61 C62 0.8(10) . . . . ?
C60 C61 C62 C63 0.8(10) . . . . ?
C61 C62 C63 N9 -2.2(10) . . . . ?
C69 C64 C65 C66 1.0(11) . . . . ?
C70 C64 C65 C66 179.8(7) . . . . ?
C69 C64 C65 C71 -178.6(6) . . . . ?
C70 C64 C65 C71 0.2(12) . . . . ?
C64 C65 C66 C67 -0.3(11) . . . . ?
C71 C65 C66 C67 179.4(7) . . . . ?
C65 C66 C67 C68 0.0(12) . . . . ?
C65 C66 C67 C72 -179.4(7) . . . . ?
C66 C67 C68 C69 -0.5(13) . . . . ?
C72 C67 C68 C69 178.8(7) . . . . ?
C66 C67 C68 C73 -179.0(6) . . . . ?
C72 C67 C68 C73 0.3(14) . . . . ?
C67 C68 C69 C64 1.3(13) . . . . ?
C73 C68 C69 C64 179.9(7) . . . . ?
C65 C64 C69 C68 -1.5(11) . . . . ?
C70 C64 C69 C68 179.6(8) . . . . ?
C79 C74 C75 C76 1.6(12) . . . . ?
C80 C74 C75 C76 -179.1(8) . . . . ?
C79 C74 C75 C81 -178.8(7) . . . . ?
C80 C74 C75 C81 0.5(13) . . . . ?
C74 C75 C76 C77 -2.2(14) . . . . ?
C81 C75 C76 C77 178.2(9) . . . . ?
C75 C76 C77 C78 1.3(16) . . . . ?
C75 C76 C77 C82 179.4(8) . . . . ?
C76 C77 C78 C79 0.1(17) . . . . ?
C82 C77 C78 C79 -177.8(8) . . . . ?
C76 C77 C78 C83 179.1(8) . . . . ?
C82 C77 C78 C83 1.2(17) . . . . ?
C75 C74 C79 C78 -0.3(13) . . . . ?
C80 C74 C79 C78 -179.7(9) . . . . ?
C77 C78 C79 C74 -0.5(16) . . . . ?
C83 C78 C79 C74 -179.6(8) . . . . ?
C89 C84 C85 C86 -0.5(11) . . . . ?
C90 C84 C85 C86 -178.1(7) . . . . ?
C84 C85 C86 C87 2.7(12) . . . . ?
C84 C85 C86 C91 -179.7(7) . . . . ?
C85 C86 C87 C88 -4.3(11) . . . . ?
C91 C86 C87 C88 178.2(7) . . . . ?
C85 C86 C87 C92 178.6(7) . . . . ?
C91 C86 C87 C92 1.1(11) . . . . ?
C86 C87 C88 C89 3.8(10) . . . . ?
C92 C87 C88 C89 -179.0(6) . . . . ?
C85 C84 C89 C88 -0.2(9) . . . . ?
C90 C84 C89 C88 177.3(6) . . . . ?
C85 C84 C89 C93 179.0(6) . . . . ?
C90 C84 C89 C93 -3.5(10) . . . . ?
C87 C88 C89 C84 -1.4(10) . . . . ?
C87 C88 C89 C93 179.4(6) . . . . ?
C97 C95 C96 C97 1.1(10) 2_665 . . . ?
C94 C95 C96 C97 179.4(6) . . . . ?
C95 C96 C97 C95 -1.1(10) . . . 2_665 ?
C95 C96 C97 C98 -179.8(6) . . . . ?
C38 C39 C106 N3 -2.7(10) . . . . ?
C34 C33 N1 N2 0.2(7) . . . . ?
C33 N1 N2 C35 -0.3(6) . . . . ?
C33 N1 N2 Cd1 171.1(4) . . . . ?
C34 C35 N2 N1 0.3(6) . . . . ?
C36 C35 N2 N1 -179.9(4) . . . . ?
C34 C35 N2 Cd1 -172.8(3) . . . . ?
C36 C35 N2 Cd1 7.0(6) . . . . ?
O6 Cd1 N2 N1 -87.9(5) . . . . ?
O2 Cd1 N2 N1 19.6(18) . . . . ?
O8 Cd1 N2 N1 40.0(5) 1_655 . . . ?
N3 Cd1 N2 N1 -177.7(5) . . . . ?
O1 Cd1 N2 N1 121.9(5) . . . . ?
O5 Cd1 N2 N1 -34.3(5) . . . . ?
C7 Cd1 N2 N1 113.4(5) . . . . ?
O6 Cd1 N2 C35 82.7(4) . . . . ?
O2 Cd1 N2 C35 -169.7(13) . . . . ?
O8 Cd1 N2 C35 -149.4(4) 1_655 . . . ?
N3 Cd1 N2 C35 -7.0(4) . . . . ?
O1 Cd1 N2 C35 -67.5(4) . . . . ?
O5 Cd1 N2 C35 136.3(4) . . . . ?
C7 Cd1 N2 C35 -76.0(5) . . . . ?
C37 C36 N3 C106 -1.4(8) . . . . ?
C35 C36 N3 C106 176.5(5) . . . . ?
C37 C36 N3 Cd1 176.4(4) . . . . ?
C35 C36 N3 Cd1 -5.7(6) . . . . ?
C39 C106 N3 C36 2.9(9) . . . . ?
C39 C106 N3 Cd1 -174.7(5) . . . . ?
N2 Cd1 N3 C36 6.6(3) . . . . ?
O6 Cd1 N3 C36 -85.9(4) . . . . ?
O2 Cd1 N3 C36 -175.1(3) . . . . ?
O8 Cd1 N3 C36 70.8(4) 1_655 . . . ?
O1 Cd1 N3 C36 141.8(4) . . . . ?
O5 Cd1 N3 C36 -61.3(4) . . . . ?
C7 Cd1 N3 C36 161.6(4) . . . . ?
N2 Cd1 N3 C106 -175.8(5) . . . . ?
O6 Cd1 N3 C106 91.7(4) . . . . ?
O2 Cd1 N3 C106 2.5(5) . . . . ?
O8 Cd1 N3 C106 -111.6(4) 1_655 . . . ?
O1 Cd1 N3 C106 -40.6(4) . . . . ?
O5 Cd1 N3 C106 116.2(4) . . . . ?
C7 Cd1 N3 C106 -20.8(5) . . . . ?
C41 C40 N4 N5 -0.3(7) . . . . ?
C41 C42 N5 N4 -1.4(6) . . . . ?
C43 C42 N5 N4 177.7(4) . . . . ?
C41 C42 N5 Cd2 176.2(3) . . . . ?
C43 C42 N5 Cd2 -4.6(6) . . . . ?
C40 N4 N5 C42 1.0(6) . . . . ?
C40 N4 N5 Cd2 -176.0(4) . . . . ?
O7 Cd2 N5 C42 -87.9(4) . . . . ?
O5 Cd2 N5 C42 143.6(4) 1_455 . . . ?
O9 Cd2 N5 C42 59.7(4) . . . . ?
O10 Cd2 N5 C42 179.0(6) . . . . ?
N6 Cd2 N5 C42 4.5(4) . . . . ?
O8 Cd2 N5 C42 -141.3(4) . . . . ?
C23 Cd2 N5 C42 76.0(6) . . . . ?
O7 Cd2 N5 N4 88.8(5) . . . . ?
O5 Cd2 N5 N4 -39.7(5) 1_455 . . . ?
O9 Cd2 N5 N4 -123.6(5) . . . . ?
O10 Cd2 N5 N4 -4.3(11) . . . . ?
N6 Cd2 N5 N4 -178.8(5) . . . . ?
O8 Cd2 N5 N4 35.4(5) . . . . ?
C23 Cd2 N5 N4 -107.2(6) . . . . ?
C46 C47 N6 C43 0.7(9) . . . . ?
C46 C47 N6 Cd2 178.6(5) . . . . ?
C44 C43 N6 C47 -0.6(8) . . . . ?
C42 C43 N6 C47 -178.6(5) . . . . ?
C44 C43 N6 Cd2 -178.8(4) . . . . ?
C42 C43 N6 Cd2 3.3(6) . . . . ?
N5 Cd2 N6 C47 178.0(5) . . . . ?
O7 Cd2 N6 C47 -87.2(5) . . . . ?
O5 Cd2 N6 C47 113.2(4) 1_455 . . . ?
O9 Cd2 N6 C47 37.2(4) . . . . ?
O10 Cd2 N6 C47 -0.9(5) . . . . ?
O8 Cd2 N6 C47 -118.5(4) . . . . ?
C23 Cd2 N6 C47 20.8(5) . . . . ?
N5 Cd2 N6 C43 -4.0(3) . . . . ?
O7 Cd2 N6 C43 90.8(3) . . . . ?
O5 Cd2 N6 C43 -68.8(4) 1_455 . . . ?
O9 Cd2 N6 C43 -144.8(4) . . . . ?
O10 Cd2 N6 C43 177.1(3) . . . . ?
O8 Cd2 N6 C43 59.5(4) . . . . ?
C23 Cd2 N6 C43 -161.2(3) . . . . ?
C57 C56 N7 N8 -0.2(7) . . . . ?
C57 C58 N8 N7 -1.3(6) . . . . ?
C59 C58 N8 N7 178.5(4) . . . . ?
C57 C58 N8 Cd4 174.1(3) . . . . ?
C59 C58 N8 Cd4 -6.0(7) . . . . ?
C56 N7 N8 C58 0.9(6) . . . . ?
C56 N7 N8 Cd4 -173.3(4) . . . . ?
O15 Cd4 N8 C58 -84.0(4) 1_655 . . . ?
O13 Cd4 N8 C58 147.8(4) . . . . ?
O3 Cd4 N8 C58 -165.1(14) 1_354 . . . ?
N9 Cd4 N8 C58 6.3(4) . . . . ?
O4 Cd4 N8 C58 65.3(5) 1_354 . . . ?
O16 Cd4 N8 C58 -137.5(4) 1_655 . . . ?
C8 Cd4 N8 C58 72.1(6) 1_354 . . . ?
O15 Cd4 N8 N7 89.7(5) 1_655 . . . ?
O13 Cd4 N8 N7 -38.6(5) . . . . ?
O3 Cd4 N8 N7 8.6(19) 1_354 . . . ?
N9 Cd4 N8 N7 179.9(5) . . . . ?
O4 Cd4 N8 N7 -121.1(5) 1_354 . . . ?
O16 Cd4 N8 N7 36.1(5) 1_655 . . . ?
C8 Cd4 N8 N7 -114.3(6) 1_354 . . . ?
C62 C63 N9 C59 1.8(9) . . . . ?
C62 C63 N9 Cd4 177.0(4) . . . . ?
C60 C59 N9 C63 0.0(8) . . . . ?
C58 C59 N9 C63 -178.9(5) . . . . ?
C60 C59 N9 Cd4 -175.7(4) . . . . ?
C58 C59 N9 Cd4 5.4(5) . . . . ?
N8 Cd4 N9 C63 178.7(5) . . . . ?
O15 Cd4 N9 C63 -88.4(5) 1_655 . . . ?
O13 Cd4 N9 C63 115.1(4) . . . . ?
O3 Cd4 N9 C63 -2.3(5) 1_354 . . . ?
O4 Cd4 N9 C63 41.1(4) 1_354 . . . ?
O16 Cd4 N9 C63 -114.8(4) 1_655 . . . ?
C8 Cd4 N9 C63 21.0(5) 1_354 . . . ?
N8 Cd4 N9 C59 -6.1(3) . . . . ?
O15 Cd4 N9 C59 86.9(3) 1_655 . . . ?
O13 Cd4 N9 C59 -69.6(4) . . . . ?
O3 Cd4 N9 C59 173.0(3) 1_354 . . . ?
O4 Cd4 N9 C59 -143.7(4) 1_354 . . . ?
O16 Cd4 N9 C59 60.5(4) 1_655 . . . ?
C8 Cd4 N9 C59 -163.8(4) 1_354 . . . ?
C49 C48 N10 N11 -0.8(6) . . . . ?
C48 N10 N11 C50 1.1(6) . . . . ?
C48 N10 N11 Cd3 173.1(4) . . . . ?
C49 C50 N11 N10 -1.1(6) . . . . ?
C51 C50 N11 N10 -179.5(4) . . . . ?
C49 C50 N11 Cd3 -174.7(3) . . . . ?
C51 C50 N11 Cd3 6.9(7) . . . . ?
O14 Cd3 N11 N10 -88.0(5) . . . . ?
O11 Cd3 N11 N10 24.9(12) . . . . ?
O16 Cd3 N11 N10 40.6(5) 1_655 . . . ?
N12 Cd3 N11 N10 -176.3(5) . . . . ?
O12 Cd3 N11 N10 124.0(5) . . . . ?
O13 Cd3 N11 N10 -34.2(5) . . . . ?
C24 Cd3 N11 N10 110.1(6) . . . . ?
O14 Cd3 N11 C50 83.4(4) . . . . ?
O11 Cd3 N11 C50 -163.8(7) . . . . ?
O16 Cd3 N11 C50 -148.1(4) 1_655 . . . ?
N12 Cd3 N11 C50 -5.0(4) . . . . ?
O12 Cd3 N11 C50 -64.6(4) . . . . ?
O13 Cd3 N11 C50 137.2(4) . . . . ?
C24 Cd3 N11 C50 -78.6(6) . . . . ?
C54 C55 N12 C51 0.6(9) . . . . ?
C54 C55 N12 Cd3 178.7(5) . . . . ?
C52 C51 N12 C55 1.3(8) . . . . ?
C50 C51 N12 C55 177.9(5) . . . . ?
C52 C51 N12 Cd3 -177.0(4) . . . . ?
C50 C51 N12 Cd3 -0.4(6) . . . . ?
N11 Cd3 N12 C55 -175.4(5) . . . . ?
O14 Cd3 N12 C55 87.6(5) . . . . ?
O11 Cd3 N12 C55 0.7(5) . . . . ?
O16 Cd3 N12 C55 -114.9(4) 1_655 . . . ?
O12 Cd3 N12 C55 -39.5(4) . . . . ?
O13 Cd3 N12 C55 117.3(4) . . . . ?
C24 Cd3 N12 C55 -21.4(5) . . . . ?
N11 Cd3 N12 C51 2.8(3) . . . . ?
O14 Cd3 N12 C51 -94.2(4) . . . . ?
O11 Cd3 N12 C51 178.9(3) . . . . ?
O16 Cd3 N12 C51 63.2(4) 1_655 . . . ?
O12 Cd3 N12 C51 138.7(4) . . . . ?
O13 Cd3 N12 C51 -64.5(4) . . . . ?
C24 Cd3 N12 C51 156.7(4) . . . . ?
O2 C7 O1 Cd1 -3.5(6) . . . . ?
C1 C7 O1 Cd1 174.9(5) . . . . ?
N2 Cd1 O1 C7 -171.5(3) . . . . ?
O6 Cd1 O1 C7 50.1(4) . . . . ?
O2 Cd1 O1 C7 2.0(3) . . . . ?
O8 Cd1 O1 C7 -87.7(3) 1_655 . . . ?
N3 Cd1 O1 C7 132.4(4) . . . . ?
O5 Cd1 O1 C7 -26.5(4) . . . . ?
O1 C7 O2 Cd1 3.8(6) . . . . ?
C1 C7 O2 Cd1 -174.6(4) . . . . ?
N2 Cd1 O2 C7 104.1(15) . . . . ?
O6 Cd1 O2 C7 -148.2(4) . . . . ?
O8 Cd1 O2 C7 83.8(4) 1_655 . . . ?
N3 Cd1 O2 C7 -57.9(4) . . . . ?
O1 Cd1 O2 C7 -2.0(3) . . . . ?
O5 Cd1 O2 C7 158.4(4) . . . . ?
O4 C8 O3 Cd4 -1.7(6) . . . 1_756 ?
C4 C8 O3 Cd4 177.7(4) . . . 1_756 ?
O3 C8 O4 Cd4 1.6(6) . . . 1_756 ?
C4 C8 O4 Cd4 -177.7(5) . . . 1_756 ?
O6 C15 O5 Cd2 176.5(12) . . . 1_655 ?
C9 C15 O5 Cd2 -3.1(18) . . . 1_655 ?
O6 C15 O5 Cd1 1.6(5) . . . . ?
C9 C15 O5 Cd1 -177.9(4) . . . . ?
N2 Cd1 O5 C15 -92.7(3) . . . . ?
O6 Cd1 O5 C15 -0.9(3) . . . . ?
O2 Cd1 O5 C15 91.6(3) . . . . ?
O8 Cd1 O5 C15 179.5(3) 1_655 . . . ?
N3 Cd1 O5 C15 -32.0(4) . . . . ?
O1 Cd1 O5 C15 114.5(3) . . . . ?
C7 Cd1 O5 C15 102.1(3) . . . . ?
N2 Cd1 O5 Cd2 88.40(16) . . . 1_655 ?
O6 Cd1 O5 Cd2 -179.76(19) . . . 1_655 ?
O2 Cd1 O5 Cd2 -87.25(15) . . . 1_655 ?
O8 Cd1 O5 Cd2 0.59(13) 1_655 . . 1_655 ?
N3 Cd1 O5 Cd2 149.12(18) . . . 1_655 ?
O1 Cd1 O5 Cd2 -64.4(2) . . . 1_655 ?
C7 Cd1 O5 Cd2 -76.80(18) . . . 1_655 ?
O5 C15 O6 Cd1 -1.8(5) . . . . ?
C9 C15 O6 Cd1 177.8(3) . . . . ?
N2 Cd1 O6 C15 91.4(3) . . . . ?
O2 Cd1 O6 C15 -83.5(3) . . . . ?
O8 Cd1 O6 C15 1.4(4) 1_655 . . . ?
N3 Cd1 O6 C15 161.5(3) . . . . ?
O1 Cd1 O6 C15 -120.7(3) . . . . ?
O5 Cd1 O6 C15 0.9(3) . . . . ?
C7 Cd1 O6 C15 -98.7(3) . . . . ?
O8 C16 O7 Cd2 3.7(5) . . . . ?
C12 C16 O7 Cd2 -178.1(4) . . . . ?
N5 Cd2 O7 C16 -88.2(3) . . . . ?
O5 Cd2 O7 C16 3.3(3) 1_455 . . . ?
O9 Cd2 O7 C16 121.3(3) . . . . ?
O10 Cd2 O7 C16 81.5(3) . . . . ?
N6 Cd2 O7 C16 -158.0(3) . . . . ?
O8 Cd2 O7 C16 -2.0(3) . . . . ?
C23 Cd2 O7 C16 98.4(3) . . . . ?
O7 C16 O8 Cd1 -163.6(9) . . . 1_455 ?
C12 C16 O8 Cd1 18.1(15) . . . 1_455 ?
O7 C16 O8 Cd2 -3.4(5) . . . . ?
C12 C16 O8 Cd2 178.3(4) . . . . ?
N5 Cd2 O8 C16 99.1(3) . . . . ?
O7 Cd2 O8 C16 2.0(3) . . . . ?
O5 Cd2 O8 C16 -173.8(3) 1_455 . . . ?
O9 Cd2 O8 C16 -103.3(3) . . . . ?
O10 Cd2 O8 C16 -87.5(3) . . . . ?
N6 Cd2 O8 C16 42.1(4) . . . . ?
C23 Cd2 O8 C16 -95.7(3) . . . . ?
N5 Cd2 O8 Cd1 -86.55(16) . . . 1_455 ?
O7 Cd2 O8 Cd1 176.33(19) . . . 1_455 ?
O5 Cd2 O8 Cd1 0.60(14) 1_455 . . 1_455 ?
O9 Cd2 O8 Cd1 71.0(2) . . . 1_455 ?
O10 Cd2 O8 Cd1 86.85(14) . . . 1_455 ?
N6 Cd2 O8 Cd1 -143.54(18) . . . 1_455 ?
C23 Cd2 O8 Cd1 78.65(17) . . . 1_455 ?
O10 C23 O9 Cd2 6.1(6) . . . . ?
C17 C23 O9 Cd2 -173.0(4) . . . . ?
N5 Cd2 O9 C23 165.8(3) . . . . ?
O7 Cd2 O9 C23 -54.5(4) . . . . ?
O5 Cd2 O9 C23 81.8(3) 1_455 . . . ?
O10 Cd2 O9 C23 -3.3(3) . . . . ?
N6 Cd2 O9 C23 -142.7(3) . . . . ?
O8 Cd2 O9 C23 16.0(4) . . . . ?
O9 C23 O10 Cd2 -6.0(6) . . . . ?
C17 C23 O10 Cd2 173.1(4) . . . . ?
N5 Cd2 O10 C23 -122.8(8) . . . . ?
O7 Cd2 O10 C23 143.1(3) . . . . ?
O5 Cd2 O10 C23 -87.3(3) 1_455 . . . ?
O9 Cd2 O10 C23 3.2(3) . . . . ?
N6 Cd2 O10 C23 51.2(4) . . . . ?
O8 Cd2 O10 C23 -163.0(3) . . . . ?
O12 C24 O11 Cd3 4.0(6) . . . . ?
C20 C24 O11 Cd3 -174.6(4) . . . . ?
N11 Cd3 O11 C24 103.8(9) . . . . ?
O14 Cd3 O11 C24 -142.6(4) . . . . ?
O16 Cd3 O11 C24 88.1(4) 1_655 . . . ?
N12 Cd3 O11 C24 -53.4(4) . . . . ?
O12 Cd3 O11 C24 -2.2(3) . . . . ?
O13 Cd3 O11 C24 163.3(4) . . . . ?
O11 C24 O12 Cd3 -4.0(6) . . . . ?
C20 C24 O12 Cd3 174.7(5) . . . . ?
N11 Cd3 O12 C24 -166.3(3) . . . . ?
O14 Cd3 O12 C24 54.7(4) . . . . ?
O11 Cd3 O12 C24 2.2(3) . . . . ?
O16 Cd3 O12 C24 -83.5(3) 1_655 . . . ?
N12 Cd3 O12 C24 138.3(3) . . . . ?
O13 Cd3 O12 C24 -19.2(4) . . . . ?
O14 C31 O13 Cd4 163.8(10) . . . . ?
C25 C31 O13 Cd4 -17.1(16) . . . . ?
O14 C31 O13 Cd3 2.5(5) . . . . ?
C25 C31 O13 Cd3 -178.3(4) . . . . ?
N8 Cd4 O13 C31 -68.7(13) . . . . ?
O15 Cd4 O13 C31 -160.6(13) 1_655 . . . ?
O3 Cd4 O13 C31 115.4(13) 1_354 . . . ?
N9 Cd4 O13 C31 -11.1(14) . . . . ?
O4 Cd4 O13 C31 60.8(13) 1_354 . . . ?
O16 Cd4 O13 C31 -160.5(13) 1_655 . . . ?
C8 Cd4 O13 C31 87.8(13) 1_354 . . . ?
N8 Cd4 O13 Cd3 91.87(16) . . . . ?
O15 Cd4 O13 Cd3 -0.1(2) 1_655 . . . ?
O3 Cd4 O13 Cd3 -84.05(15) 1_354 . . . ?
N9 Cd4 O13 Cd3 149.39(17) . . . . ?
O4 Cd4 O13 Cd3 -138.64(15) 1_354 . . . ?
O16 Cd4 O13 Cd3 0.05(13) 1_655 . . . ?
C8 Cd4 O13 Cd3 -111.67(18) 1_354 . . . ?
N11 Cd3 O13 C31 -99.3(3) . . . . ?
O14 Cd3 O13 C31 -1.4(3) . . . . ?
O11 Cd3 O13 C31 88.8(3) . . . . ?
O16 Cd3 O13 C31 175.1(3) 1_655 . . . ?
N12 Cd3 O13 C31 -39.2(4) . . . . ?
O12 Cd3 O13 C31 106.2(3) . . . . ?
C24 Cd3 O13 C31 97.0(3) . . . . ?
N11 Cd3 O13 Cd4 85.49(16) . . . . ?
O14 Cd3 O13 Cd4 -176.58(19) . . . . ?
O11 Cd3 O13 Cd4 -86.34(15) . . . . ?
O16 Cd3 O13 Cd4 -0.05(14) 1_655 . . . ?
N12 Cd3 O13 Cd4 145.64(18) . . . . ?
O12 Cd3 O13 Cd4 -68.9(2) . . . . ?
C24 Cd3 O13 Cd4 -78.21(17) . . . . ?
O13 C31 O14 Cd3 -2.7(5) . . . . ?
C25 C31 O14 Cd3 178.2(4) . . . . ?
N11 Cd3 O14 C31 87.3(3) . . . . ?
O11 Cd3 O14 C31 -83.9(3) . . . . ?
O16 Cd3 O14 C31 -2.9(4) 1_655 . . . ?
N12 Cd3 O14 C31 157.4(3) . . . . ?
O12 Cd3 O14 C31 -124.4(3) . . . . ?
O13 Cd3 O14 C31 1.4(3) . . . . ?
C24 Cd3 O14 C31 -101.1(3) . . . . ?
O16 C32 O15 Cd4 1.3(5) . . . 1_455 ?
C28 C32 O15 Cd4 -179.6(4) . . . 1_455 ?
O15 C32 O16 Cd3 -177.7(10) . . . 1_455 ?
C28 C32 O16 Cd3 3.2(16) . . . 1_455 ?
O15 C32 O16 Cd4 -1.2(5) . . . 1_455 ?
C28 C32 O16 Cd4 179.7(4) . . . 1_455 ?
